data_1576882
loop_
_publ_author_name
'Wang, Xiuzhen'
'Chen, Yi-An'
'Yi, Xiaofeng'
'Chen, Shumei'
'Zhang, Jian'

_publ_section_title
;
 Record-large indium-oxo clusters: synthesis, hierarchical assembly, and
 efficient optical limiting.
;
_journal_issue 18
_journal_name_full 'Chemical science'
_journal_page_first 9256
_journal_page_last 9263
_journal_paper_doi 10.1039/d6sc00913a
_journal_volume 17
_journal_year 2026
_chemical_formula_moiety 'C72 H108 In15 N7 O45 S6, C5 H4 O2 S, 5[CH4O], 1[CH4O]'
_chemical_formula_sum 'C83 H136 In15 N7 O53 S7'
_chemical_formula_weight 4026.70
_space_group_crystal_system triclinic
_space_group_IT_number 2
_space_group_name_Hall '-P 1'
_space_group_name_H-M_alt 'P -1'
_atom_sites_solution_hydrogens geom
_atom_sites_solution_primary dual
_audit_block_doi 10.5517/ccdc.csd.cc2pw2rf
_audit_creation_date 2026-03-03
_audit_creation_method
;
Olex2 1.5
(compiled 2025.07.13 svn.rb7424aed for OlexSys, GUI svn.r7314)
;
_audit_update_record
;
2026-03-05 deposited with the CCDC.	2026-03-16 downloaded from the CCDC.
;
_cell_angle_alpha 75.8810(10)
_cell_angle_beta 87.5360(10)
_cell_angle_gamma 69.6850(10)
_cell_formula_units_Z 2
_cell_length_a 15.5466(2)
_cell_length_b 17.0764(2)
_cell_length_c 24.2512(2)
_cell_measurement_reflns_used 62458
_cell_measurement_temperature 100.00(10)
_cell_measurement_theta_max 77.3780
_cell_measurement_theta_min 3.0080
_cell_volume 5849.19(12)
_computing_cell_refinement 'CrysAlisPro 1.171.43.127a (Rigaku OD, 2024)'
_computing_data_collection 'CrysAlisPro system (CCD 43.127a 64-bit (release 16-06-2024))'
_computing_data_reduction 'CrysAlisPro 1.171.43.127a (Rigaku OD, 2024)'
_computing_molecular_graphics 'Olex2 1.5 (Dolomanov et al., 2009)'
_computing_publication_material 'Olex2 1.5 (Dolomanov et al., 2009)'
_computing_structure_refinement 'SHELXL 2018/3 (Sheldrick, 2015)'
_computing_structure_solution 'SHELXT 2018/2 (Sheldrick, 2018)'
_diffrn_ambient_environment N~2~
_diffrn_ambient_temperature 100.00(10)
_diffrn_detector 'Hybrid Pixel Array Detector'
_diffrn_detector_area_resol_mean 10.0000
_diffrn_detector_type HyPix
_diffrn_measured_fraction_theta_full 0.995
_diffrn_measured_fraction_theta_max 0.923
_diffrn_measurement_details
;
List of Runs (angles in degrees, time in seconds):

  # Type    Start    End  Width  t~exp~   \w     \q     \k     \f   Frames
#--------------------------------------------------------------------------
  1  \w    113.00 175.00   0.50    0.07    --  109.44  57.00  90.00  124
  2  \w     85.00 175.00   0.50    0.07    --  109.44  78.00 -16.00  180
  3  \w     96.00 129.00   0.50    0.07    --  109.44  57.00 -60.00   66
  4  \w    140.00 173.00   0.50    0.07    --  109.44  57.00 -60.00   66
  5  \w     22.00 119.00   0.50    0.05    --   46.37  78.00 -16.00  194
  6  \w     32.00 120.00   0.50    0.05    --   46.37  38.00  90.00  176
  7  \w     40.00 106.00   0.50    0.07    --  109.44 -99.00  60.00  132
  8  \w     56.00 102.00   0.50    0.07    --  109.44 -77.00  60.00   92
  9  \w     72.00 106.00   0.50    0.07    --  109.44 -99.00  30.00   68
 10  \w     64.00  90.00   0.50    0.07    --  109.44 -99.00   0.00   52
 11  \w     37.00  62.00   0.50    0.07    --  109.44 -57.00  90.00   50
 12  \w     37.00  62.00   0.50    0.07    --  109.44 -57.00   0.00   50
 13  \w     37.00  62.00   0.50    0.07    --  109.44 -57.00-120.00   50
 14  \w     37.00 107.00   0.50    0.07    --  109.44 -78.00-141.00  140
 15  \w    -25.00  71.00   0.50    0.05    --   46.37 -78.00-141.00  192
 16  \w    -29.00  23.00   0.50    0.05    --   46.37 -19.00-120.00  104
 17  \w    -29.00  23.00   0.50    0.05    --   46.37 -19.00 -90.00  104
 18  \w    -70.00  27.00   0.50    0.05    --  -46.37  78.00 -16.00  194
 19  \w    -69.00 -24.00   0.50    0.07    --  -97.00  57.00-150.00   90
 20  \w    -29.00  29.00   0.50    0.05    --  -46.37  19.00 -90.00  116
 21  \w   -108.00 -24.00   0.50    0.07    --  -97.00  77.00 -90.00  168
 22  \w   -113.00 -24.00   0.50    0.07    --  -97.00  78.00 -16.00  178
 23  \w    -69.00 -25.00   0.50    0.07    --  -97.00  57.00 150.00   88
 24  \w   -112.00 -86.00   0.50    0.07    --  -97.00 125.00  30.00   52
 25  \w   -112.00 -27.00   0.50    0.07    --  -97.00 125.00 120.00  170
 26  \w   -127.00 -33.00   0.50    0.07    --  -97.00 146.00 115.79  188
 27  \w   -130.00 -35.00   0.50    0.07    --  -97.00 151.00 -56.34  190
 28  \w   -112.00 -27.00   0.50    0.07    --  -97.00 125.00 -60.00  170
 29  \w   -126.00 -33.00   0.50    0.07    --  -97.00 144.00-140.85  186
 30  \w   -112.00 -27.00   0.50    0.07    --  -97.00 125.00-150.00  170
 31  \w   -112.00 -27.00   0.50    0.07    --  -97.00 125.00-180.00  170
 32  \w   -170.00 -82.00   0.50    0.07    --  -97.00 -44.00  65.42  176
 33  \w   -170.00 -76.00   0.50    0.07    --  -97.00 -69.00 101.88  188
 34  \w   -170.00 -76.00   0.50    0.07    --  -97.00 -69.00 101.88  188
 35  \w   -170.00 -78.00   0.50    0.07    --  -97.00 -66.00 -61.25  184
 36  \w   -119.00 -22.00   0.50    0.05    --  -46.37 -78.00-141.00  194
 37  \w   -170.00 -73.00   0.50    0.07    --  -97.00 -78.00-141.00  194
 38  \w   -168.00 -91.00   0.50    0.07    --  -97.00 -99.00 -90.00  154
 39  \w   -167.00 -82.00   0.50    0.07    --  -97.00-125.00  30.00  170
;
_diffrn_measurement_device 'four-circle diffractometer'
_diffrn_measurement_device_type 'ROD, Synergy Custom system, HyPix'
_diffrn_measurement_method '\w scans'
_diffrn_orient_matrix_type 'CrysAlisPro convention (1999,Acta A55,543-557)'
_diffrn_orient_matrix_UB_11 0.0171442000
_diffrn_orient_matrix_UB_12 -0.0333197000
_diffrn_orient_matrix_UB_13 -0.0545054000
_diffrn_orient_matrix_UB_21 -0.0880581000
_diffrn_orient_matrix_UB_22 -0.0227550000
_diffrn_orient_matrix_UB_23 0.0083595000
_diffrn_orient_matrix_UB_31 -0.0560415000
_diffrn_orient_matrix_UB_32 0.0906336000
_diffrn_orient_matrix_UB_33 -0.0354837000
_diffrn_radiation_monochromator mirror
_diffrn_radiation_probe x-ray
_diffrn_radiation_type 'Cu K\a'
_diffrn_radiation_wavelength 1.54184
_diffrn_reflns_av_R_equivalents 0.0599
_diffrn_reflns_av_unetI/netI 0.0489
_diffrn_reflns_Laue_measured_fraction_full 0.995
_diffrn_reflns_Laue_measured_fraction_max 0.923
_diffrn_reflns_limit_h_max 19
_diffrn_reflns_limit_h_min -19
_diffrn_reflns_limit_k_max 21
_diffrn_reflns_limit_k_min -21
_diffrn_reflns_limit_l_max 30
_diffrn_reflns_limit_l_min -30
_diffrn_reflns_number 106289
_diffrn_reflns_point_group_measured_fraction_full 0.995
_diffrn_reflns_point_group_measured_fraction_max 0.923
_diffrn_reflns_theta_full 67.684
_diffrn_reflns_theta_max 77.981
_diffrn_reflns_theta_min 3.003
_diffrn_source 'Rotating-anode X-ray tube'
_diffrn_source_type 'Rigaku (Cu) X-ray Source'
_exptl_absorpt_coefficient_mu 25.120
_exptl_absorpt_correction_T_max 1.00000
_exptl_absorpt_correction_T_min 0.55200
_exptl_absorpt_correction_type multi-scan
_exptl_absorpt_process_details
;
CrysAlisPro 1.171.43.127a (Rigaku Oxford Diffraction, 2024)
Empirical absorption correction using spherical harmonics,
implemented in SCALE3 ABSPACK scaling algorithm.
;
_exptl_crystal_colour 'clear light colourless'
_exptl_crystal_colour_lustre clear
_exptl_crystal_colour_modifier light
_exptl_crystal_colour_primary colourless
_exptl_crystal_density_diffrn 2.286
_exptl_crystal_description block
_exptl_crystal_F_000 3908
_exptl_crystal_size_max 0.02
_exptl_crystal_size_mid 0.01
_exptl_crystal_size_min 0.01
_refine_diff_density_max 1.161
_refine_diff_density_min -1.290
_refine_diff_density_rms 0.159
_refine_ls_extinction_method none
_refine_ls_goodness_of_fit_ref 1.058
_refine_ls_hydrogen_treatment constr
_refine_ls_matrix_type full
_refine_ls_number_parameters 1585
_refine_ls_number_reflns 23090
_refine_ls_number_restraints 642
_refine_ls_restrained_S_all 1.065
_refine_ls_R_factor_all 0.0463
_refine_ls_R_factor_gt 0.0383
_refine_ls_shift/su_max 0.001
_refine_ls_shift/su_mean 0.000
_refine_ls_structure_factor_coef Fsqd
_refine_ls_weighting_details 'w=1/[\s^2^(Fo^2^)+(0.0505P)^2^+12.0259P] where P=(Fo^2^+2Fc^2^)/3'
_refine_ls_weighting_scheme calc
_refine_ls_wR_factor_gt 0.0967
_refine_ls_wR_factor_ref 0.1023
_reflns_Friedel_coverage 0.000
_reflns_number_gt 19461
_reflns_number_total 23090
_reflns_threshold_expression 'I > 2\s(I)'
_cod_data_source_file d6sc00913a2.cif
_cod_data_source_block InOC-40_auto
_cod_depositor_comments 'Adding full bibliography for 1576882--1576886.cif.'
_cod_database_code 1576882
_shelx_shelxl_version_number 2018/3
_chemical_oxdiff_formula 'C H O N In S'
_shelx_space_group_comment
;
The symmetry employed for this shelxl refinement is uniquely defined
by the following loop, which should always be used as a source of
symmetry information in preference to the above space-group names.
They are only intended as comments.
;
_shelx_estimated_absorpt_t_max 0.787
_shelx_estimated_absorpt_t_min 0.633
_olex2_refinement_description
;
1. Restrained distances
 O61A-C62
 1.3 with sigma of 0.02
 C57-O45A
 1.3 with sigma of 0.02
 C74A-C73 = C78A-C73 = C74A-C36A
 1.4 with sigma of 0.02
 S3-C80 = S3A-C80A = S5-C1 = S5A-C1A = S4A-C23A = S4-C23 = S2-C2 = S2A-C2A =
 S7-C3 = S7A-C3A = S6A-C36A = S6-C36 = S1A-C4A = S1-C4 = S1-C55 = S1A-C53 = S3A-
 C68A = S3-C68 = S2A-C30 = S2-C29 = S7-C66 = S7A-C76 = S6A-C78A = S6-C78 = S4-
 C42 = S4A-C21 = S5A-C46 = S5-C59
 1.73 with sigma of 0.01
 S5-C59 = S5A-C46
 1.73 with sigma of 0.01
 C74A-C73 = C74A-C36A
 1.4 with sigma of 0.02
 C79A-C68A
 2.45 with sigma of 0.02
 C74A-C78A
 2.23 with sigma of 0.02
 C66-C3A
 1.4 with sigma of 0.02
 C76-C3
 1.4 with sigma of 0.02
 C76-C71 = C71-C66
 1.4 with sigma of 0.02
 C78-C73 = C74-C73 = C74-C36
 1.4 with sigma of 0.02
 C80A-C79A = C79A-C54 = C68A-C54
 1.4 with sigma of 0.02
 C36A-C78A
 2.4 with sigma of 0.02
 S2-C29 = S2A-C30
 1.73 with sigma of 0.01
 O8A-C63
 1.45 with sigma of 0.02
 In14-O8A
 2.35 with sigma of 0.02
 S5A-C46 \\sim S5-C59
 with sigma of 0.02
 S5A-C1A \\sim S5-C1
 with sigma of 0.02
 C46-C1 \\sim C59-C1A
 with sigma of 0.02
 S1A-C53 \\sim S1-C55
 with sigma of 0.02
 S1-C4 \\sim S1A-C4A
 with sigma of 0.02
 S4A-C21 \\sim S4-C42
 with sigma of 0.02
 S4-C23 \\sim S4A-C23A
 with sigma of 0.02
 C53-C4 \\sim C55-C4A
 with sigma of 0.02
 S3A-C80A \\sim S3-C80
 with sigma of 0.02
 C23-C21 \\sim C42-C23A
 with sigma of 0.02
 C72A-C51 \\sim C72-C51
 with sigma of 0.02
 O12-C72A \\sim O12-C72
 with sigma of 0.02
2. Restrained planarity
 C74A, C36A, S6A, C78A, C73
 with sigma of 0.1
 C3, C76, C71, C66, S7
 with sigma of 0.1
 C54, S3A, C68A, C79A, C80A
 with sigma of 0.1
3. Uiso/Uaniso restraints and constraints
S6 \\sim C36 \\sim C74 \\sim C78 \\sim S6A \\sim C36A \\sim C74A \\sim C78A:
within 2A with sigma of 0.01 and sigma for terminal atoms of 0.02 within 2A
O61A \\sim O61 \\sim C62: within 2A with sigma of 0.01 and sigma for terminal
atoms of 0.02 within 2A
C57 \\sim O45 \\sim O45A: within 2A with sigma of 0.01 and sigma for terminal
atoms of 0.02 within 2A
S3 \\sim C68 \\sim C79 \\sim C80 \\sim S3A \\sim C68A \\sim C79A \\sim C80A:
within 2A with sigma of 0.01 and sigma for terminal atoms of 0.02 within 2A
C1 \\sim S5 \\sim C46 \\sim C59 \\sim C1A \\sim S5A: within 2A with sigma of
0.01 and sigma for terminal atoms of 0.02 within 2A
C3 \\sim S7 \\sim C66 \\sim C76 \\sim C3A \\sim S7A: within 2A with sigma of
0.01 and sigma for terminal atoms of 0.02 within 2A
S4 \\sim C42 \\sim C23 \\sim S4A \\sim C23A \\sim C21: within 2A with sigma of
0.01 and sigma for terminal atoms of 0.02 within 2A
S1 \\sim C4 \\sim C53 \\sim C55 \\sim S1A \\sim C4A: within 2A with sigma of
0.01 and sigma for terminal atoms of 0.02 within 2A
S2 \\sim C2 \\sim C29 \\sim C30 \\sim S2A \\sim C2A: within 2A with sigma of
0.01 and sigma for terminal atoms of 0.02 within 2A
C72A \\sim C72: within 2A with sigma of 0.01 and sigma for terminal atoms of
0.02 within 2A
In14 \\sim O8 \\sim O8A \\sim C63: within 2A with sigma of 0.01 and sigma for
terminal atoms of 0.02 within 2A
Uanis(S6A) \\sim Ueq: with sigma of 0.01 and sigma for terminal atoms of 0.02
Uanis(C78) \\sim Ueq: with sigma of 0.01 and sigma for terminal atoms of 0.02
4. Others
 Sof(H53A)=Sof(H55A)=Sof(S1A)=Sof(C4A)=Sof(H4A)=1-FVAR(1)
 Sof(S1)=Sof(C4)=Sof(H4)=Sof(H53)=Sof(H55)=FVAR(1)
 Sof(H46A)=Sof(H59A)=Sof(C1A)=Sof(H1A)=Sof(S5A)=1-FVAR(2)
 Sof(C1)=Sof(H1)=Sof(S5)=Sof(H46)=Sof(H59)=FVAR(2)
 Sof(H21A)=Sof(H42A)=Sof(S4A)=Sof(C23A)=Sof(H23A)=1-FVAR(3)
 Sof(S4)=Sof(H21)=Sof(H42)=Sof(C23)=Sof(H23)=FVAR(3)
 Sof(H66A)=Sof(H76A)=Sof(C3A)=Sof(H3A)=Sof(S7A)=1-FVAR(4)
 Sof(C3)=Sof(H3)=Sof(S7)=Sof(H66)=Sof(H76)=FVAR(4)
 Sof(H29A)=Sof(H30A)=Sof(S2A)=Sof(C2A)=Sof(H2A)=1-FVAR(5)
 Sof(S2)=Sof(C2)=Sof(H2)=Sof(H29)=Sof(H30)=FVAR(5)
 Sof(S6A)=Sof(C36A)=Sof(H36A)=Sof(C74A)=Sof(H74A)=Sof(C78A)=Sof(H78A)=1-FVAR(6)
 Sof(S6)=Sof(C36)=Sof(H36)=Sof(C74)=Sof(H74)=Sof(C78)=Sof(H78)=FVAR(6)
 Sof(S3A)=Sof(C68A)=Sof(H68A)=Sof(C79A)=Sof(H79A)=Sof(C80A)=Sof(H80A)=1-FVAR(7)
 Sof(S3)=Sof(C68)=Sof(H68)=Sof(C79)=Sof(H79)=Sof(C80)=Sof(H80)=FVAR(7)
 Sof(H51C)=Sof(H51D)=Sof(C72A)=Sof(H72C)=Sof(H72D)=1-FVAR(8)
 Sof(H51A)=Sof(H51B)=Sof(C72)=Sof(H72A)=Sof(H72B)=FVAR(8)
 Sof(O45A)=Sof(H45C)=1-FVAR(9)
 Sof(O45)=Sof(H45)=FVAR(9)
 Sof(H63C)=Sof(H63D)=Sof(O8A)=1-FVAR(10)
 Sof(O8)=Sof(H63A)=Sof(H63B)=FVAR(10)
 Fixed Sof: O61(0.75) H61(0.75) O61A(0.25) H61A(0.25)
 Fixed X: C74A(0.696609)
5.a Ternary CH refined with riding coordinates:
 O13(H13), O19(H19), O22(H22)
5.b Secondary CH2 refined with riding coordinates:
 C6(H6A,H6B), C7(H7A,H7B), C10(H10A,H10B), C11(H11A,H11B), C12(H12A,H12B),
 C13(H13A,H13B), C15(H15A,H15B), C16(H16A,H16B), C18(H18A,H18B), C19(H19A,H19B),
  C20(H20A,H20B), C22(H22A,H22B), C24(H24A,H24B), C25(H25A,H25B), C26(H26A,
 H26B), C27(H27A,H27B), C31(H31A,H31B), C33(H33A,H33B), C34(H34A,H34B),
 C35(H35A,H35B), C37(H37A,H37B), C38(H38A,H38B), C39(H39A,H39B), C40(H40A,H40B),
  C43(H43A,H43B), C44(H44A,H44B), C45(H45A,H45B), C47(H47A,H47B), C49(H49A,
 H49B), C50(H50A,H50B), C51(H51A,H51B), C51(H51C,H51D), C56(H56A,H56B),
 C58(H58A,H58B), C60(H60A,H60B), C63(H63C,H63D), C63(H63A,H63B), C64(H64A,H64B),
  C65(H65A,H65B), C69(H69A,H69B), C70(H70A,H70B), C72(H72A,H72B), C75(H75A,
 H75B), C77(H77A,H77B), C72A(H72C,H72D)
5.c Aromatic/amide H refined with riding coordinates:
 O24(H24), C1(H1), C2(H2), C3(H3), C4(H4), C21(H21), C21(H21A), C29(H29),
 C29(H29A), C30(H30), C30(H30A), C36(H36), C42(H42A), C42(H42), C46(H46),
 C46(H46A), C53(H53A), C53(H53), C55(H55A), C55(H55), C59(H59), C59(H59A),
 C66(H66A), C66(H66), C68(H68), C74(H74), C76(H76), C76(H76A), C78(H78),
 C79(H79), C80(H80), C23(H23), C4A(H4A), C1A(H1A), C23A(H23A), C3A(H3A),
 C2A(H2A), C36A(H36A), C74A(H74A), C78A(H78A), C68A(H68A), C79A(H79A),
 C80A(H80A)
5.d Tetrahedral OH refined with riding coordinates:
 O43(H43), O45(H45), O61(H61), O61A(H61A), O45A(H45C)
;
_smtbx_masks_special_details
;
A solvent mask was calculated and 207 electrons were 
found in a volume of 749\%A^3^ in 3 voids per unit cell. 
This is consistent with the presence of 
5[CH4O], 1[CH4O] per Asymmetric Unit 
which account for 216 electrons 
per unit cell.
;
_smtbx_masks_void_probe_radius 1.2
_smtbx_masks_void_truncation_radius 1.2
_olex2_submission_special_instructions 'No special instructions were received'
_oxdiff_exptl_absorpt_empirical_details
;
Empirical correction (ABSPACK) includes:
- Absorption correction using spherical harmonics
- Frame scaling
;
_oxdiff_exptl_absorpt_empirical_full_max 1.995
_oxdiff_exptl_absorpt_empirical_full_min 0.531

loop_
_space_group_symop_operation_xyz
'x, y, z'
'-x, -y, -z'

loop_
_atom_site_label
_atom_site_type_symbol
_atom_site_fract_x
_atom_site_fract_y
_atom_site_fract_z
_atom_site_U_iso_or_equiv
_atom_site_adp_type
_atom_site_occupancy
_atom_site_site_symmetry_order
_atom_site_calc_flag
_atom_site_refinement_flags_posn
_atom_site_refinement_flags_adp
_atom_site_refinement_flags_occupancy
_atom_site_disorder_assembly
_atom_site_disorder_group
In1 In 0.29885(2) 0.43219(2) 0.29402(2) 0.02194(7) Uani 1 1 d . . . . .
In2 In 0.17841(2) 0.43756(2) 0.17922(2) 0.02493(8) Uani 1 1 d . . . . .
In3 In 0.52017(2) 0.36400(2) 0.20755(2) 0.02470(8) Uani 1 1 d . . . . .
In4 In 0.30538(2) 0.56515(2) 0.13991(2) 0.02489(8) Uani 1 1 d . . . . .
In5 In 0.36664(2) 0.25761(2) 0.24114(2) 0.02606(8) Uani 1 1 d . . . . .
In6 In 0.45133(2) 0.57098(2) 0.25963(2) 0.02709(8) Uani 1 1 d . . . . .
In7 In 0.14832(2) 0.27698(2) 0.28407(2) 0.02826(8) Uani 1 1 d . . . . .
In8 In 0.25861(3) 0.62401(2) 0.33579(2) 0.03147(9) Uani 1 1 d . . . . .
In9 In 0.63173(2) 0.39499(2) 0.31867(2) 0.03226(9) Uani 1 1 d . . . . .
In10 In 0.12536(2) 0.62131(2) 0.22511(2) 0.03033(8) Uani 1 1 d . . . . .
In11 In 0.49994(3) 0.26217(2) 0.34612(2) 0.03259(9) Uani 1 1 d . . . . .
In12 In 0.64332(3) 0.51895(2) 0.18750(2) 0.03310(9) Uani 1 1 d . . . . .
In13 In 0.44654(3) 0.67908(2) 0.11647(2) 0.03248(9) Uani 1 1 d . . . . .
In14 In 0.43755(3) 0.44366(3) 0.39633(2) 0.03524(9) Uani 1 1 d D . . . .
In15 In 0.25955(3) 0.74265(2) 0.19605(2) 0.03452(9) Uani 1 1 d . . . . .
S1 S -0.0681(3) -0.0203(2) 0.31542(15) 0.0570(9) Uani 0.726(8) 1 d D U P A 1
S2 S 0.9373(2) 0.2353(2) 0.0758(2) 0.0594(10) Uani 0.688(8) 1 d D U P B 1
O1 O 0.4221(2) 0.3465(2) 0.26880(15) 0.0235(7) Uani 1 1 d . . . . .
O2 O 0.2356(2) 0.3533(2) 0.26789(15) 0.0240(7) Uani 1 1 d . . . . .
O3 O 0.5510(2) 0.4601(2) 0.23695(15) 0.0258(7) Uani 1 1 d . . . . .
S3 S 0.7915(2) -0.09052(19) 0.50570(16) 0.0835(11) Uani 0.790(7) 1 d D U P C 1
O4 O 0.3658(2) 0.5146(2) 0.31298(15) 0.0261(7) Uani 1 1 d . . . . .
O5 O 0.3644(2) 0.3525(2) 0.37836(15) 0.0284(7) Uani 1 1 d . . . . .
O6 O 0.0647(3) 0.5533(2) 0.18486(17) 0.0359(9) Uani 1 1 d . . . . .
O7 O 0.2432(2) 0.5131(2) 0.21306(15) 0.0239(7) Uani 1 1 d . . . . .
O46 O 0.3704(2) 0.6253(2) 0.18340(15) 0.0277(7) Uani 1 1 d . . . . .
O9 O 0.5443(3) 0.3480(3) 0.37253(18) 0.0389(9) Uani 1 1 d . . . . .
O10 O 0.1833(2) 0.5302(2) 0.32387(16) 0.0289(8) Uani 1 1 d . . . . .
O11 O 0.5570(3) 0.5640(2) 0.11325(17) 0.0367(9) Uani 1 1 d . . . . .
O12 O 0.2192(3) 0.5192(3) 0.10242(16) 0.0362(9) Uani 1 1 d D . . . .
O13 O 0.5374(3) 0.6336(2) 0.20417(17) 0.0330(8) Uani 1 1 d . . . . .
H13 H 0.556838 0.676579 0.216965 0.050 Uiso 1 1 calc R U . . .
O14 O 0.3305(3) 0.5509(3) 0.41410(18) 0.0432(10) Uani 1 1 d . . . . .
O15 O 0.3506(3) 0.6428(2) 0.07154(16) 0.0340(8) Uani 1 1 d . . . . .
O16 O 0.0856(3) 0.3663(2) 0.20625(16) 0.0324(8) Uani 1 1 d . . . . .
O17 O 0.4910(2) 0.2573(2) 0.19118(18) 0.0329(8) Uani 1 1 d . . . . .
O18 O 0.6310(2) 0.3333(2) 0.14939(17) 0.0337(8) Uani 1 1 d . . . . .
O19 O 0.1864(3) 0.6819(2) 0.14672(16) 0.0329(8) Uani 1 1 d . . . . .
H19 H 0.145909 0.718378 0.112311 0.049 Uiso 1 1 calc R U . . .
O20 O 0.7238(3) 0.4043(3) 0.1611(2) 0.0443(10) Uani 1 1 d . . . . .
O21 O 0.6189(2) 0.2835(2) 0.28086(18) 0.0367(9) Uani 1 1 d . . . . .
O22 O 0.5349(3) 0.5196(2) 0.33796(17) 0.0351(8) Uani 1 1 d . . . . .
H22 H 0.559502 0.556927 0.353723 0.053 Uiso 1 1 calc R U . . .
S4 S 0.1158(4) 0.9126(4) 0.4881(3) 0.0605(15) Uani 0.471(8) 1 d D U P D 1
O23 O 0.1892(3) 0.6877(2) 0.25941(17) 0.0344(8) Uani 1 1 d . . . . .
O24 O 0.4196(3) 0.4481(2) 0.14321(16) 0.0341(8) Uani 1 1 d . . . . .
H24 H 0.426485 0.430271 0.108599 0.041 Uiso 1 1 calc R U . . .
O25 O 0.2966(3) 0.3351(2) 0.16180(17) 0.0345(8) Uani 1 1 d . . . . .
O26 O 0.0358(3) 0.3466(3) 0.33646(19) 0.0414(9) Uani 1 1 d . . . . .
O27 O 0.3323(3) 0.7902(2) 0.12377(19) 0.0425(10) Uani 1 1 d . . . . .
O28 O 0.4274(3) 0.1888(2) 0.32476(19) 0.0398(9) Uani 1 1 d . . . . .
O29 O 0.1667(3) 0.2552(3) 0.37855(17) 0.0402(9) Uani 1 1 d . . . . .
O30 O 0.2662(3) 0.1916(2) 0.2566(2) 0.0424(10) Uani 1 1 d . . . . .
O31 O 0.3605(3) 0.6880(2) 0.28110(18) 0.0368(9) Uani 1 1 d . . . . .
O32 O 0.7156(3) 0.4653(3) 0.2695(2) 0.0412(10) Uani 1 1 d . . . . .
C1 C -0.0245(14) 0.404(2) 0.4976(9) 0.077(3) Uani 0.465(9) 1 d D U P E 1
H1 H -0.074377 0.443796 0.511813 0.093 Uiso 0.465(9) 1 calc R U P E 1
O33 O 0.1322(3) 0.6870(3) 0.38850(17) 0.0389(9) Uani 1 1 d . . . . .
S5 S 0.0739(6) 0.3413(7) 0.5396(3) 0.0847(17) Uani 0.465(9) 1 d D U P E 1
O34 O 0.6189(3) 0.1372(3) 0.3736(2) 0.0493(11) Uani 1 1 d . . . . .
S6 S 0.7395(3) 0.9355(3) 0.2781(3) 0.1049(18) Uani 0.660(10) 1 d D U P F 1
O35 O 0.6896(3) 0.3958(3) 0.4049(2) 0.0523(12) Uani 1 1 d . . . . .
O36 O 0.2481(3) 0.7339(3) 0.3752(2) 0.0472(11) Uani 1 1 d . . . . .
C2 C 0.8711(11) 0.1693(10) 0.0922(10) 0.054(3) Uani 0.688(8) 1 d D U P B 1
H2 H 0.889807 0.113012 0.086103 0.064 Uiso 0.688(8) 1 calc R U P B 1
O37 O 0.5216(3) 0.1722(3) 0.4386(2) 0.0587(13) Uani 1 1 d . . . . .
O38 O 0.7328(4) 0.5875(3) 0.1589(2) 0.0618(14) Uani 1 1 d . . . . .
C3 C 0.8280(13) 0.7886(14) 0.0977(9) 0.097(4) Uani 0.500(9) 1 d D U P G 1
H3 H 0.816547 0.842342 0.106704 0.116 Uiso 0.500(9) 1 calc R U P G 1
O39 O 0.0181(3) 0.7588(3) 0.1964(2) 0.0543(12) Uani 1 1 d . . . . .
O40 O 0.5311(4) 0.7652(3) 0.1012(2) 0.0530(12) Uani 1 1 d . . . . .
O41 O 0.0677(3) 0.2025(3) 0.2738(3) 0.0579(13) Uani 1 1 d . . . . .
C4 C -0.0884(15) 0.0553(11) 0.2498(6) 0.053(3) Uani 0.726(8) 1 d D U P A 1
H4 H -0.128536 0.059571 0.219947 0.063 Uiso 0.726(8) 1 calc R U P A 1
N1 N 0.1308(3) 0.4112(3) 0.0952(2) 0.0357(10) Uani 1 1 d . . . . .
N2 N 0.4420(3) 0.1135(3) 0.2312(2) 0.0409(12) Uani 1 1 d . . . . .
S7 S 0.9131(4) 0.7486(4) 0.0524(3) 0.0907(18) Uani 0.500(9) 1 d D U P G 1
C5 C 0.7069(4) 0.3462(4) 0.1454(2) 0.0328(12) Uani 1 1 d . . . . .
O42 O 0.1266(4) 0.8483(3) 0.1720(3) 0.0676(15) Uani 1 1 d . . . . .
N3 N -0.0043(3) 0.6198(3) 0.2792(2) 0.0380(11) Uani 1 1 d . . . . .
N4 N 0.4818(4) 0.7015(3) 0.0183(2) 0.0457(13) Uani 1 1 d . . . . .
N5 N 0.7790(3) 0.2918(3) 0.3306(3) 0.0477(14) Uani 1 1 d . . . . .
N6 N 0.3789(4) 0.3855(4) 0.4851(2) 0.0479(13) Uani 1 1 d . . . . .
C6 C 0.1093(4) 0.5154(4) 0.3555(2) 0.0335(12) Uani 1 1 d . . . . .
H6A H 0.125114 0.502259 0.396694 0.040 Uiso 1 1 calc R U . . .
H6B H 0.099313 0.464832 0.347777 0.040 Uiso 1 1 calc R U . . .
C7 C 0.3180(4) 0.3167(4) 0.4239(2) 0.0355(12) Uani 1 1 d . . . . .
H7A H 0.318875 0.260070 0.420043 0.043 Uiso 1 1 calc R U . . .
H7B H 0.253089 0.355079 0.422431 0.043 Uiso 1 1 calc R U . . .
O8 O 0.5300(18) 0.4371(11) 0.4660(5) 0.070(3) Uani 0.74(6) 1 d . U P H 1
C9 C 0.7836(4) 0.2884(4) 0.1202(2) 0.0323(11) Uani 1 1 d . . . . .
N7 N 0.2808(5) 0.8624(3) 0.2183(3) 0.0614(18) Uani 1 1 d . . . . .
O43 O 0.5895(5) 0.8409(5) 0.1659(4) 0.093(2) Uani 1 1 d . . . . .
H43 H 0.601427 0.803108 0.147350 0.140 Uiso 1 1 calc R U . . .
O44 O 0.5976(5) 0.7391(4) 0.2445(3) 0.087(2) Uani 1 1 d . . . . .
C10 C 0.0219(4) 0.5930(4) 0.3404(2) 0.0383(13) Uani 1 1 d . . . . .
H10A H -0.028673 0.579258 0.362091 0.046 Uiso 1 1 calc R U . . .
H10B H 0.030118 0.641602 0.352186 0.046 Uiso 1 1 calc R U . . .
C11 C -0.0280(4) 0.5620(4) 0.1989(3) 0.0413(14) Uani 1 1 d . . . . .
H11A H -0.043976 0.515346 0.189456 0.050 Uiso 1 1 calc R U . . .
H11B H -0.070558 0.617878 0.176664 0.050 Uiso 1 1 calc R U . . .
C12 C 0.3645(5) 0.3058(4) 0.4813(3) 0.0441(14) Uani 1 1 d . . . . .
H12A H 0.325762 0.290132 0.512481 0.053 Uiso 1 1 calc R U . . .
H12B H 0.424403 0.258188 0.486086 0.053 Uiso 1 1 calc R U . . .
C13 C 0.5039(4) 0.1165(4) 0.1831(3) 0.0427(15) Uani 1 1 d . . . . .
H13A H 0.467630 0.135380 0.146700 0.051 Uiso 1 1 calc R U . . .
H13B H 0.549175 0.058131 0.185486 0.051 Uiso 1 1 calc R U . . .
C14 C 0.5949(4) 0.1218(4) 0.4238(3) 0.0491(17) Uani 1 1 d . . . . .
C15 C 0.5543(4) 0.1784(3) 0.1844(3) 0.0416(14) Uani 1 1 d . . . . .
H15A H 0.601057 0.153155 0.216266 0.050 Uiso 1 1 calc R U . . .
H15B H 0.586109 0.188088 0.148445 0.050 Uiso 1 1 calc R U . . .
C16 C 0.3902(5) 0.7513(4) 0.2948(3) 0.0508(17) Uani 1 1 d . . . . .
H16A H 0.446737 0.752317 0.274617 0.061 Uiso 1 1 calc R U . . .
H16B H 0.404912 0.736174 0.336193 0.061 Uiso 1 1 calc R U . . .
C17 C 0.0144(4) 0.0876(4) 0.2961(3) 0.0480(16) Uani 1 1 d . . . . .
C18 C 0.3702(5) 0.0811(4) 0.2186(4) 0.0533(18) Uani 1 1 d . . . . .
H18A H 0.396237 0.017557 0.226186 0.064 Uiso 1 1 calc R U . . .
H18B H 0.351213 0.104072 0.177711 0.064 Uiso 1 1 calc R U . . .
C19 C 0.4472(6) 0.3680(5) 0.5314(3) 0.062(2) Uani 1 1 d . . . . .
H19A H 0.449265 0.315093 0.560253 0.075 Uiso 1 1 calc R U . . .
H19B H 0.428432 0.416375 0.550158 0.075 Uiso 1 1 calc R U . . .
C20 C 0.5615(5) 0.6245(5) 0.0134(3) 0.0539(17) Uani 1 1 d . . . . .
H20A H 0.618424 0.638029 0.013807 0.065 Uiso 1 1 calc R U . . .
H20B H 0.555681 0.612059 -0.023792 0.065 Uiso 1 1 calc R U . . .
O45 O 0.779(2) 0.5457(13) 0.0800(6) 0.071(5) Uani 0.68(6) 1 d . U P I 1
H45 H 0.774962 0.498569 0.098397 0.107 Uiso 0.68(6) 1 calc R U P I 1
C21 C 0.0484(5) 0.8118(4) 0.4571(3) 0.0526(16) Uani 1 1 d D U . . .
H21 H 0.006888 0.784546 0.451161 0.063 Uiso 0.471(8) 1 calc R U P D 1
H21A H 0.009053 0.780438 0.455427 0.063 Uiso 0.529(8) 1 calc R U P D 2
C22 C 0.3560(5) 0.6449(4) 0.0138(3) 0.0475(16) Uani 1 1 d . . . . .
H22A H 0.293918 0.660465 -0.003497 0.057 Uiso 1 1 calc R U . . .
H22B H 0.394146 0.587521 0.008410 0.057 Uiso 1 1 calc R U . . .
C24 C 0.2977(5) 0.5413(5) 0.4703(3) 0.0541(18) Uani 1 1 d . . . . .
H24A H 0.236757 0.586073 0.470329 0.065 Uiso 1 1 calc R U . . .
H24B H 0.340371 0.548732 0.496106 0.065 Uiso 1 1 calc R U . . .
C25 C 0.0409(5) 0.4021(5) 0.1070(3) 0.0534(18) Uani 1 1 d . . . . .
H25A H 0.024683 0.376647 0.078132 0.064 Uiso 1 1 calc R U . . .
H25B H -0.006295 0.459791 0.103748 0.064 Uiso 1 1 calc R U . . .
C26 C -0.0372(4) 0.5572(4) 0.2617(3) 0.0403(13) Uani 1 1 d . . . . .
H26A H -0.102435 0.568978 0.270951 0.048 Uiso 1 1 calc R U . . .
H26B H -0.001414 0.498246 0.283513 0.048 Uiso 1 1 calc R U . . .
C27 C 0.7056(4) 0.2174(4) 0.2804(3) 0.0388(14) Uani 1 1 d . . . . .
H27A H 0.733782 0.230833 0.243542 0.047 Uiso 1 1 calc R U . . .
H27B H 0.696332 0.161822 0.284395 0.047 Uiso 1 1 calc R U . . .
C29 C 0.8574(4) 0.3132(4) 0.1011(3) 0.0493(15) Uani 1 1 d D U . . .
H29 H 0.862664 0.366633 0.101938 0.059 Uiso 0.688(8) 1 calc R U P B 1
H29A H 0.870012 0.361345 0.106648 0.059 Uiso 0.312(8) 1 calc R U P B 2
C30 C 0.7896(4) 0.2069(4) 0.1149(3) 0.0468(14) Uani 1 1 d D U . . .
H30 H 0.743886 0.181506 0.125385 0.056 Uiso 0.688(8) 1 calc R U P B 1
H30A H 0.742020 0.183754 0.124788 0.056 Uiso 0.312(8) 1 calc R U P B 2
C31 C 0.5710(5) 0.5440(4) 0.0604(3) 0.0453(15) Uani 1 1 d . . . . .
H31A H 0.525362 0.518764 0.052982 0.054 Uiso 1 1 calc R U . . .
H31B H 0.632995 0.500703 0.060568 0.054 Uiso 1 1 calc R U . . .
C32 C 0.1309(4) 0.8002(4) 0.4311(2) 0.0396(14) Uani 1 1 d . . . . .
C33 C 0.7701(4) 0.2092(4) 0.3286(3) 0.0417(14) Uani 1 1 d . . . . .
H33A H 0.747235 0.185234 0.365225 0.050 Uiso 1 1 calc R U . . .
H33B H 0.831543 0.168070 0.324202 0.050 Uiso 1 1 calc R U . . .
C34 C 0.3990(5) 0.7118(5) -0.0148(3) 0.0516(17) Uani 1 1 d . . . . .
H34A H 0.415997 0.705428 -0.053676 0.062 Uiso 1 1 calc R U . . .
H34B H 0.353573 0.770352 -0.018020 0.062 Uiso 1 1 calc R U . . .
C35 C 0.8122(4) 0.4190(4) 0.2737(3) 0.0496(16) Uani 1 1 d . . . . .
H35A H 0.840321 0.429896 0.305573 0.060 Uiso 1 1 calc R U . . .
H35B H 0.840080 0.439779 0.238149 0.060 Uiso 1 1 calc R U . . .
C36 C 0.7010(16) 0.8702(14) 0.3341(7) 0.116(3) Uani 0.660(10) 1 d D U P F 1
H36 H 0.705865 0.868433 0.373367 0.139 Uiso 0.660(10) 1 calc R U P F 1
C37 C 0.8320(4) 0.3234(4) 0.2833(3) 0.0481(16) Uani 1 1 d . . . . .
H37A H 0.816016 0.311342 0.247942 0.058 Uiso 1 1 calc R U . . .
H37B H 0.898462 0.292123 0.292351 0.058 Uiso 1 1 calc R U . . .
C38 C 0.7496(5) 0.3087(5) 0.4286(3) 0.0576(19) Uani 1 1 d . . . . .
H38A H 0.714290 0.269107 0.435717 0.069 Uiso 1 1 calc R U . . .
H38B H 0.778765 0.304746 0.465159 0.069 Uiso 1 1 calc R U . . .
C39 C 0.2902(5) 0.4525(5) 0.4916(3) 0.0526(17) Uani 1 1 d . . . . .
H39A H 0.274646 0.443498 0.532119 0.063 Uiso 1 1 calc R U . . .
H39B H 0.240672 0.448174 0.469487 0.063 Uiso 1 1 calc R U . . .
C40 C 0.4941(5) 0.0648(4) 0.2854(3) 0.0535(18) Uani 1 1 d . . . . .
H40A H 0.556372 0.068464 0.282813 0.064 Uiso 1 1 calc R U . . .
H40B H 0.500857 0.003409 0.291572 0.064 Uiso 1 1 calc R U . . .
C41 C 0.1709(4) 0.7378(4) 0.3962(3) 0.0380(13) Uani 1 1 d . . . . .
C42 C 0.1759(5) 0.8532(4) 0.4420(3) 0.0512(16) Uani 1 1 d D U . . .
H42A H 0.233012 0.853289 0.426489 0.061 Uiso 0.529(8) 1 calc R U P D 2
H42 H 0.232043 0.855949 0.426201 0.061 Uiso 0.471(8) 1 calc R U P D 1
C43 C 0.5041(6) 0.7823(5) 0.0028(3) 0.0558(19) Uani 1 1 d . . . . .
H43A H 0.533857 0.786220 -0.034208 0.067 Uiso 1 1 calc R U . . .
H43B H 0.446700 0.832730 -0.001449 0.067 Uiso 1 1 calc R U . . .
C44 C -0.0754(4) 0.7077(4) 0.2648(4) 0.0540(18) Uani 1 1 d . . . . .
H44A H -0.112379 0.717313 0.298402 0.065 Uiso 1 1 calc R U . . .
H44B H -0.117183 0.711983 0.233647 0.065 Uiso 1 1 calc R U . . .
C45 C -0.0331(5) 0.7758(4) 0.2468(4) 0.062(2) Uani 1 1 d . . . . .
H45A H -0.081218 0.833741 0.237569 0.075 Uiso 1 1 calc R U . . .
H45B H 0.008580 0.772888 0.277595 0.075 Uiso 1 1 calc R U . . .
C46 C -0.0284(7) 0.3945(6) 0.4384(3) 0.074(2) Uani 1 1 d D U . . .
H46 H -0.077476 0.422290 0.410469 0.089 Uiso 0.465(9) 1 calc R U P E 1
H46A H -0.073023 0.419893 0.407679 0.089 Uiso 0.535(9) 1 calc R U P E 2
C47 C 0.4486(5) 0.0975(4) 0.3361(3) 0.0487(16) Uani 1 1 d . . . . .
H47A H 0.391600 0.083964 0.343476 0.058 Uiso 1 1 calc R U . . .
H47B H 0.490391 0.068389 0.370337 0.058 Uiso 1 1 calc R U . . .
C48 C 0.0873(4) 0.3096(4) 0.3804(3) 0.0387(13) Uani 1 1 d . . . . .
C49 C 0.0404(6) 0.3460(6) 0.1655(3) 0.061(2) Uani 1 1 d . . . . .
H49A H -0.023838 0.354260 0.176129 0.073 Uiso 1 1 calc R U . . .
H49B H 0.071260 0.284763 0.165155 0.073 Uiso 1 1 calc R U . . .
C50 C 0.5664(6) 0.7843(5) 0.0469(3) 0.0570(19) Uani 1 1 d . . . . .
H50A H 0.628355 0.741582 0.045777 0.068 Uiso 1 1 calc R U . . .
H50B H 0.571785 0.842067 0.039120 0.068 Uiso 1 1 calc R U . . .
C51 C 0.1211(6) 0.4864(6) 0.0483(3) 0.062(2) Uani 1 1 d D . . . .
H51A H 0.060695 0.531010 0.050236 0.074 Uiso 0.71(2) 1 calc R U P J 1
H51B H 0.120920 0.469757 0.011993 0.074 Uiso 0.71(2) 1 calc R U P J 1
H51C H 0.155949 0.466492 0.016236 0.074 Uiso 0.29(2) 1 calc R U P J 2
H51D H 0.055543 0.513573 0.035348 0.074 Uiso 0.29(2) 1 calc R U P J 2
C52 C 0.0574(5) 0.3348(5) 0.4343(3) 0.0509(17) Uani 1 1 d . . . . .
C53 C -0.0384(5) 0.1070(4) 0.2479(3) 0.0522(16) Uani 1 1 d D U . . .
H53A H -0.039532 0.152540 0.215925 0.063 Uiso 0.274(8) 1 calc R U P A 2
H53 H -0.040066 0.152588 0.215833 0.063 Uiso 0.726(8) 1 calc R U P A 1
C54 C 0.6547(5) 0.0453(5) 0.4660(4) 0.065(2) Uani 1 1 d D . . . .
C55 C 0.0067(5) 0.0199(5) 0.3368(4) 0.0614(18) Uani 1 1 d D U . . .
H55A H 0.039863 -0.004008 0.372551 0.074 Uiso 0.274(8) 1 calc R U P A 2
H55 H 0.039187 -0.002035 0.372781 0.074 Uiso 0.726(8) 1 calc R U P A 1
C56 C 0.3164(6) 0.8394(4) 0.2778(3) 0.061(2) Uani 1 1 d . . . . .
H56A H 0.264864 0.841055 0.303438 0.073 Uiso 1 1 calc R U . . .
H56B H 0.341671 0.883067 0.282965 0.073 Uiso 1 1 calc R U . . .
C57 C 0.7718(6) 0.5921(6) 0.1122(4) 0.067(2) Uani 1 1 d D U . . .
C58 C 0.2939(5) 0.3145(5) 0.1105(3) 0.0582(19) Uani 1 1 d . . . . .
H58A H 0.330172 0.252607 0.115096 0.070 Uiso 1 1 calc R U . . .
H58B H 0.323728 0.347785 0.082000 0.070 Uiso 1 1 calc R U . . .
C59 C 0.1152(7) 0.3043(6) 0.4815(3) 0.075(2) Uani 1 1 d D U . . .
H59 H 0.175688 0.264281 0.481784 0.089 Uiso 0.465(9) 1 calc R U P E 1
H59A H 0.175347 0.262451 0.486279 0.089 Uiso 0.535(9) 1 calc R U P E 2
C60 C 0.2873(5) 0.1062(4) 0.2533(4) 0.0517(17) Uani 1 1 d . . . . .
H60A H 0.234545 0.100255 0.235531 0.062 Uiso 1 1 calc R U . . .
H60B H 0.299724 0.067577 0.292090 0.062 Uiso 1 1 calc R U . . .
O61 O 0.1329(6) 0.1029(6) 0.3481(4) 0.078(2) Uani 0.75 1 d . U P K 1
H61 H 0.132155 0.140630 0.364986 0.117 Uiso 0.75 1 calc R U P K 1
C62 C 0.0740(5) 0.1356(5) 0.3078(4) 0.061(2) Uani 1 1 d D U . . .
C63 C 0.5403(6) 0.3569(5) 0.5087(4) 0.068(2) Uani 1 1 d D U . . .
H63C H 0.579883 0.354044 0.540589 0.081 Uiso 0.26(6) 1 calc R U P H 2
H63D H 0.563338 0.299151 0.500673 0.081 Uiso 0.26(6) 1 calc R U P H 2
H63A H 0.585310 0.347360 0.539513 0.081 Uiso 0.74(6) 1 calc R U P H 1
H63B H 0.561454 0.307174 0.491142 0.081 Uiso 0.74(6) 1 calc R U P H 1
C64 C 0.8217(5) 0.2847(5) 0.3862(3) 0.0569(19) Uani 1 1 d . . . . .
H64A H 0.858092 0.323253 0.380566 0.068 Uiso 1 1 calc R U . . .
H64B H 0.863959 0.224901 0.401213 0.068 Uiso 1 1 calc R U . . .
C65 C 0.2006(6) 0.3314(6) 0.0884(4) 0.079(3) Uani 1 1 d . . . . .
H65A H 0.203319 0.332513 0.047317 0.094 Uiso 1 1 calc R U . . .
H65B H 0.180806 0.282713 0.107744 0.094 Uiso 1 1 calc R U . . .
C66 C 0.8759(6) 0.6666(5) 0.0558(4) 0.074(2) Uani 1 1 d D U . . .
H66A H 0.914851 0.619128 0.042309 0.088 Uiso 0.500(9) 1 calc R U P G 2
H66 H 0.897885 0.626023 0.033171 0.088 Uiso 0.500(9) 1 calc R U P G 1
C67 C 0.6122(7) 0.8045(7) 0.2188(5) 0.078(3) Uani 1 1 d . . . . .
C68 C 0.7348(6) -0.0086(5) 0.4496(4) 0.060(2) Uani 0.790(7) 1 d D U P C 1
H68 H 0.755705 -0.001087 0.411966 0.072 Uiso 0.790(7) 1 calc R U P C 1
C69 C 0.1185(8) 0.9008(6) 0.2138(6) 0.106(4) Uani 1 1 d . . . . .
H69A H 0.059175 0.949285 0.206806 0.127 Uiso 1 1 calc R U . . .
H69B H 0.119800 0.864984 0.252780 0.127 Uiso 1 1 calc R U . . .
C70 C 0.3318(6) 0.8754(4) 0.1197(3) 0.062(2) Uani 1 1 d . . . . .
H70A H 0.271563 0.918038 0.103562 0.075 Uiso 1 1 calc R U . . .
H70B H 0.379844 0.886456 0.094154 0.075 Uiso 1 1 calc R U . . .
C71 C 0.8087(5) 0.6650(5) 0.0957(3) 0.0551(17) Uani 1 1 d D . . . .
C72 C 0.1932(10) 0.5249(9) 0.0474(4) 0.046(3) Uani 0.71(2) 1 d D U P J 1
H72A H 0.246994 0.494146 0.027996 0.055 Uiso 0.71(2) 1 calc R U P J 1
H72B H 0.169497 0.586029 0.026052 0.055 Uiso 0.71(2) 1 calc R U P J 1
C73 C 0.6567(6) 0.8441(6) 0.2512(5) 0.080(3) Uani 1 1 d D . . . .
C74 C 0.663(2) 0.8225(19) 0.3121(7) 0.111(3) Uani 0.660(10) 1 d D U P F 1
H74 H 0.642757 0.779200 0.335067 0.133 Uiso 0.660(10) 1 calc R U P F 1
C75 C 0.3494(7) 0.8844(5) 0.1777(4) 0.074(3) Uani 1 1 d . . . . .
H75A H 0.345280 0.944356 0.175281 0.089 Uiso 1 1 calc R U . . .
H75B H 0.412143 0.845756 0.192150 0.089 Uiso 1 1 calc R U . . .
C76 C 0.7787(6) 0.7354(5) 0.1195(4) 0.081(2) Uani 1 1 d D U . . .
H76 H 0.732176 0.745304 0.146244 0.098 Uiso 0.500(9) 1 calc R U P G 1
H76A H 0.734522 0.742796 0.147814 0.098 Uiso 0.500(9) 1 calc R U P G 2
C77 C 0.1908(8) 0.9331(5) 0.2093(4) 0.086(3) Uani 1 1 d . . . . .
H77A H 0.184956 0.967028 0.237935 0.103 Uiso 1 1 calc R U . . .
H77B H 0.187041 0.971980 0.171084 0.103 Uiso 1 1 calc R U . . .
C78 C 0.6969(10) 0.9048(10) 0.2259(6) 0.103(3) Uani 0.660(10) 1 d D U P F 1
H78 H 0.700280 0.925856 0.186098 0.124 Uiso 0.660(10) 1 calc R U P F 1
C79 C 0.6473(9) 0.0232(9) 0.5238(6) 0.099(3) Uani 0.790(7) 1 d . U P C 1
H79 H 0.593592 0.051471 0.541431 0.119 Uiso 0.790(7) 1 calc R U P C 1
C80 C 0.7212(10) -0.0420(9) 0.5555(5) 0.099(3) Uani 0.790(7) 1 d D U P C 1
H80 H 0.731693 -0.057175 0.595631 0.119 Uiso 0.790(7) 1 calc R U P C 1
C23 C 0.0323(14) 0.8658(15) 0.4917(12) 0.059(3) Uani 0.471(8) 1 d D U P D 1
H23 H -0.018765 0.876880 0.515267 0.071 Uiso 0.471(8) 1 calc R U P D 1
S1A S -0.1023(9) 0.0432(8) 0.2494(6) 0.057(2) Uani 0.274(8) 1 d D U P A 2
C4A C -0.056(3) -0.008(3) 0.3183(11) 0.060(4) Uani 0.274(8) 1 d D U P A 2
H4A H -0.073197 -0.052584 0.341669 0.072 Uiso 0.274(8) 1 calc R U P A 2
C1A C 0.0636(11) 0.351(2) 0.5240(9) 0.078(3) Uani 0.535(9) 1 d D U P E 2
H1A H 0.089948 0.343792 0.560268 0.094 Uiso 0.535(9) 1 calc R U P E 2
S5A S -0.0473(5) 0.4186(5) 0.5027(2) 0.0828(16) Uani 0.535(9) 1 d D U P E 2
S4A S 0.0271(4) 0.8907(3) 0.4925(3) 0.0635(14) Uani 0.529(8) 1 d D U P D 2
C23A C 0.1318(11) 0.9039(17) 0.4764(10) 0.059(3) Uani 0.529(8) 1 d D U P D 2
H23A H 0.154434 0.941247 0.489729 0.071 Uiso 0.529(8) 1 calc R U P D 2
C3A C 0.875(2) 0.7491(11) 0.0397(8) 0.097(4) Uani 0.500(9) 1 d D U P G 2
H3A H 0.895826 0.772749 0.004267 0.116 Uiso 0.500(9) 1 calc R U P G 2
S7A S 0.8320(5) 0.8062(4) 0.0910(3) 0.0863(17) Uani 0.500(9) 1 d D U P G 2
S2A S 0.8906(6) 0.1532(6) 0.0888(6) 0.061(2) Uani 0.312(8) 1 d D U P B 2
C2A C 0.913(3) 0.2485(15) 0.070(2) 0.059(4) Uani 0.312(8) 1 d D U P B 2
H2A H 0.956538 0.258572 0.042448 0.071 Uiso 0.312(8) 1 calc R U P B 2
S6A S 0.7258(8) 0.8803(10) 0.3305(6) 0.121(3) Uani 0.340(10) 1 d D U P F 2
C36A C 0.7390(16) 0.9294(17) 0.2607(8) 0.112(4) Uani 0.340(10) 1 d D U P F 2
H36A H 0.770727 0.968859 0.249471 0.135 Uiso 0.340(10) 1 calc R U P F 2
C74A C 0.696609 0.9028(11) 0.2239(9) 0.105(4) Uani 0.340(10) 1 d D U P F 2
H74A H 0.695031 0.922867 0.183682 0.126 Uiso 0.340(10) 1 calc R U P F 2
C78A C 0.664(4) 0.828(3) 0.3081(7) 0.113(4) Uani 0.340(10) 1 d D U P F 2
H78A H 0.637652 0.790722 0.333113 0.135 Uiso 0.340(10) 1 calc R U P F 2
S3A S 0.6932(10) -0.0754(9) 0.5548(7) 0.101(3) Uani 0.210(7) 1 d D U P C 2
C68A C 0.6064(12) 0.0011(17) 0.5081(11) 0.097(5) Uani 0.210(7) 1 d D U P C 2
H68A H 0.542214 0.011879 0.509588 0.117 Uiso 0.210(7) 1 calc R U P C 2
C79A C 0.7510(12) 0.008(2) 0.4739(17) 0.085(4) Uani 0.210(7) 1 d D U P C 2
H79A H 0.790013 0.021192 0.444660 0.102 Uiso 0.210(7) 1 calc R U P C 2
C80A C 0.7874(18) -0.050(3) 0.5267(18) 0.084(4) Uani 0.210(7) 1 d D U P C 2
H80A H 0.848106 -0.070270 0.542752 0.101 Uiso 0.210(7) 1 calc R U P C 2
C72A C 0.1513(18) 0.5511(12) 0.0607(10) 0.040(4) Uani 0.29(2) 1 d D U P J 2
H72C H 0.173640 0.579986 0.025544 0.048 Uiso 0.29(2) 1 calc R U P J 2
H72D H 0.098151 0.595043 0.072462 0.048 Uiso 0.29(2) 1 calc R U P J 2
O61A O 0.076(2) 0.1284(19) 0.3652(8) 0.093(7) Uani 0.25 1 d D U P K 2
H61A H 0.114595 0.147872 0.373713 0.140 Uiso 0.25 1 calc R U P K 2
O45A O 0.819(4) 0.531(2) 0.0872(18) 0.094(7) Uani 0.32(6) 1 d D U P I 2
H45C H 0.799674 0.489333 0.096901 0.141 Uiso 0.32(6) 1 calc R U P I 2
O8A O 0.560(3) 0.416(4) 0.4591(13) 0.069(5) Uani 0.26(6) 1 d D U P H 2

loop_
_atom_site_aniso_label
_atom_site_aniso_U_11
_atom_site_aniso_U_22
_atom_site_aniso_U_33
_atom_site_aniso_U_23
_atom_site_aniso_U_13
_atom_site_aniso_U_12
In1 0.02120(16) 0.02492(15) 0.02227(16) -0.00882(12) 0.00342(12) -0.00935(12)
In2 0.02388(17) 0.03102(17) 0.02397(16) -0.01121(13) 0.00398(13) -0.01184(13)
In3 0.02056(16) 0.02562(16) 0.03093(17) -0.00871(13) 0.00549(13) -0.01102(12)
In4 0.02922(18) 0.02413(15) 0.02330(16) -0.00738(12) 0.00417(13) -0.01099(13)
In5 0.02151(16) 0.02428(16) 0.03656(19) -0.01182(13) 0.00680(14) -0.01075(13)
In6 0.02980(18) 0.02901(17) 0.02864(18) -0.01078(13) 0.00433(14) -0.01562(14)
In7 0.02499(17) 0.03507(18) 0.03022(18) -0.01143(14) 0.00674(14) -0.01548(14)
In8 0.0357(2) 0.03432(18) 0.03034(18) -0.01810(14) 0.00667(15) -0.01319(15)
In9 0.02569(18) 0.04071(19) 0.03269(19) -0.00724(15) -0.00096(15) -0.01526(15)
In10 0.02792(18) 0.03004(17) 0.03335(19) -0.01394(14) 0.00479(14) -0.00666(14)
In11 0.02698(18) 0.03074(18) 0.0364(2) -0.00037(14) -0.00224(15) -0.01047(14)
In12 0.03159(19) 0.03631(19) 0.0389(2) -0.01158(15) 0.01003(16) -0.02029(15)
In13 0.0429(2) 0.02849(17) 0.03251(19) -0.00996(14) 0.00989(16) -0.01961(15)
In14 0.0341(2) 0.0435(2) 0.03231(19) -0.01157(16) -0.00375(16) -0.01644(16)
In15 0.0442(2) 0.02306(16) 0.0379(2) -0.01162(14) 0.00941(17) -0.01162(15)
S1 0.0589(18) 0.0488(15) 0.0746(18) -0.0149(12) 0.0114(12) -0.0339(11)
S2 0.0329(18) 0.084(2) 0.070(2) -0.0364(16) 0.0190(17) -0.0208(14)
O1 0.0193(16) 0.0226(16) 0.0313(18) -0.0072(13) 0.0043(14) -0.0106(13)
O2 0.0215(17) 0.0257(16) 0.0277(18) -0.0094(13) 0.0043(14) -0.0103(13)
O3 0.0261(18) 0.0286(17) 0.0267(18) -0.0058(14) 0.0027(14) -0.0151(14)
S3 0.0669(17) 0.0581(17) 0.094(2) 0.0138(14) -0.0134(15) -0.0029(12)
O4 0.0243(18) 0.0297(17) 0.0291(18) -0.0104(14) 0.0050(14) -0.0138(14)
O5 0.0246(18) 0.0380(19) 0.0230(18) -0.0059(14) 0.0039(14) -0.0127(15)
O6 0.0261(19) 0.045(2) 0.039(2) -0.0181(17) 0.0037(16) -0.0103(16)
O7 0.0256(17) 0.0230(15) 0.0262(17) -0.0089(13) 0.0045(14) -0.0106(13)
O46 0.034(2) 0.0238(16) 0.0294(19) -0.0105(14) 0.0049(15) -0.0130(14)
O9 0.030(2) 0.045(2) 0.041(2) -0.0012(18) -0.0021(17) -0.0185(17)
O10 0.0275(18) 0.0317(18) 0.033(2) -0.0191(15) 0.0089(15) -0.0104(15)
O11 0.043(2) 0.037(2) 0.035(2) -0.0128(16) 0.0135(18) -0.0186(17)
O12 0.049(2) 0.049(2) 0.0208(18) -0.0096(16) 0.0041(17) -0.0300(19)
O13 0.041(2) 0.0311(18) 0.037(2) -0.0143(16) 0.0120(17) -0.0215(16)
O14 0.045(2) 0.049(2) 0.033(2) -0.0212(18) -0.0038(18) -0.0041(19)
O15 0.047(2) 0.0349(19) 0.0250(19) -0.0063(15) 0.0057(16) -0.0217(17)
O16 0.0299(19) 0.046(2) 0.0285(19) -0.0096(16) 0.0003(15) -0.0216(17)
O17 0.0240(18) 0.0258(17) 0.054(2) -0.0198(16) 0.0126(17) -0.0100(14)
O18 0.0250(19) 0.0375(19) 0.042(2) -0.0125(16) 0.0122(16) -0.0137(15)
O19 0.038(2) 0.0268(17) 0.0292(19) -0.0050(14) 0.0017(16) -0.0063(15)
O20 0.033(2) 0.046(2) 0.062(3) -0.023(2) 0.009(2) -0.0185(18)
O21 0.0199(18) 0.0334(19) 0.051(3) -0.0036(17) 0.0013(17) -0.0070(15)
O22 0.034(2) 0.042(2) 0.038(2) -0.0183(17) 0.0047(17) -0.0183(17)
S4 0.082(3) 0.043(2) 0.052(3) -0.0309(18) 0.002(2) -0.003(2)
O23 0.040(2) 0.0290(18) 0.035(2) -0.0127(15) 0.0060(17) -0.0109(16)
O24 0.037(2) 0.0323(19) 0.0286(19) -0.0109(15) 0.0018(16) -0.0043(16)
O25 0.031(2) 0.042(2) 0.033(2) -0.0199(16) 0.0024(16) -0.0083(16)
O26 0.040(2) 0.045(2) 0.042(2) -0.0161(19) 0.0153(19) -0.0172(18)
O27 0.059(3) 0.0224(18) 0.049(3) -0.0109(17) 0.014(2) -0.0169(18)
O28 0.039(2) 0.0281(19) 0.048(2) 0.0009(17) -0.0045(19) -0.0128(16)
O29 0.042(2) 0.057(2) 0.027(2) -0.0096(18) 0.0063(17) -0.025(2)
O30 0.035(2) 0.038(2) 0.070(3) -0.031(2) 0.024(2) -0.0230(17)
O31 0.045(2) 0.036(2) 0.044(2) -0.0266(17) 0.0153(18) -0.0232(18)
O32 0.028(2) 0.046(2) 0.054(3) -0.0093(19) -0.0008(18) -0.0198(17)
C1 0.109(6) 0.101(5) 0.061(5) -0.056(5) 0.058(5) -0.065(5)
O33 0.044(2) 0.041(2) 0.036(2) -0.0209(17) 0.0049(18) -0.0126(18)
S5 0.113(3) 0.128(4) 0.059(3) -0.056(3) 0.047(3) -0.081(3)
O34 0.036(2) 0.047(2) 0.053(3) 0.009(2) 0.000(2) -0.0144(19)
S6 0.0465(18) 0.088(2) 0.209(5) -0.092(3) -0.006(2) -0.0196(16)
O35 0.044(3) 0.060(3) 0.050(3) -0.009(2) -0.017(2) -0.014(2)
O36 0.054(3) 0.050(2) 0.051(3) -0.031(2) 0.016(2) -0.022(2)
C2 0.030(5) 0.065(5) 0.072(5) -0.041(4) 0.023(4) -0.009(4)
O37 0.046(3) 0.054(3) 0.054(3) 0.005(2) 0.004(2) -0.002(2)
O38 0.067(3) 0.078(3) 0.064(3) -0.025(3) 0.030(3) -0.053(3)
C3 0.101(5) 0.088(5) 0.099(5) -0.012(5) 0.018(5) -0.041(5)
O39 0.047(3) 0.041(2) 0.062(3) -0.014(2) 0.003(2) 0.002(2)
O40 0.084(4) 0.049(2) 0.046(3) -0.012(2) 0.017(2) -0.049(3)
O41 0.049(3) 0.055(3) 0.090(4) -0.031(3) 0.020(3) -0.035(2)
C4 0.052(5) 0.051(5) 0.068(4) -0.018(4) 0.008(4) -0.031(4)
N1 0.034(3) 0.052(3) 0.028(2) -0.013(2) 0.0020(19) -0.022(2)
N2 0.036(3) 0.026(2) 0.065(4) -0.019(2) 0.015(2) -0.012(2)
S7 0.093(3) 0.097(3) 0.090(3) -0.015(3) 0.020(3) -0.050(3)
C5 0.027(3) 0.038(3) 0.034(3) -0.009(2) 0.007(2) -0.012(2)
O42 0.059(3) 0.031(2) 0.099(5) -0.015(2) 0.012(3) 0.000(2)
N3 0.029(2) 0.045(3) 0.041(3) -0.020(2) 0.007(2) -0.008(2)
N4 0.057(3) 0.042(3) 0.042(3) -0.007(2) 0.012(3) -0.025(2)
N5 0.025(2) 0.048(3) 0.067(4) -0.005(3) -0.008(2) -0.014(2)
N6 0.049(3) 0.062(3) 0.034(3) -0.012(2) -0.008(2) -0.020(3)
C6 0.026(3) 0.050(3) 0.027(3) -0.018(2) 0.009(2) -0.012(2)
C7 0.038(3) 0.049(3) 0.024(3) -0.008(2) 0.005(2) -0.022(3)
O8 0.059(7) 0.071(5) 0.073(5) 0.021(4) -0.039(4) -0.036(5)
C9 0.028(3) 0.039(3) 0.031(3) -0.011(2) 0.007(2) -0.012(2)
N7 0.100(5) 0.036(3) 0.062(4) -0.026(3) 0.030(4) -0.034(3)
O43 0.117(6) 0.103(5) 0.103(6) -0.061(5) 0.035(5) -0.070(5)
O44 0.109(5) 0.085(4) 0.102(5) -0.038(4) 0.015(4) -0.065(4)
C10 0.037(3) 0.054(3) 0.029(3) -0.022(3) 0.012(2) -0.015(3)
C11 0.023(3) 0.056(4) 0.046(4) -0.024(3) 0.004(2) -0.006(2)
C12 0.047(4) 0.056(4) 0.031(3) -0.005(3) 0.002(3) -0.024(3)
C13 0.038(3) 0.029(3) 0.067(4) -0.024(3) 0.021(3) -0.013(2)
C14 0.036(3) 0.040(3) 0.060(5) 0.006(3) -0.001(3) -0.011(3)
C15 0.034(3) 0.026(3) 0.068(4) -0.023(3) 0.018(3) -0.008(2)
C16 0.062(4) 0.053(4) 0.062(4) -0.034(3) 0.021(4) -0.038(3)
C17 0.031(3) 0.043(3) 0.077(5) -0.021(3) 0.008(3) -0.016(3)
C18 0.055(4) 0.044(3) 0.081(5) -0.035(3) 0.027(4) -0.032(3)
C19 0.073(5) 0.063(4) 0.046(4) -0.008(3) -0.026(4) -0.017(4)
C20 0.065(5) 0.060(4) 0.039(4) -0.011(3) 0.023(3) -0.028(4)
O45 0.088(11) 0.084(7) 0.071(6) -0.039(5) 0.016(6) -0.053(7)
C21 0.058(4) 0.048(3) 0.046(3) -0.018(3) 0.001(3) -0.008(3)
C22 0.071(5) 0.058(4) 0.023(3) -0.008(3) 0.009(3) -0.037(3)
C24 0.067(5) 0.066(4) 0.028(3) -0.027(3) -0.005(3) -0.009(4)
C25 0.049(4) 0.100(5) 0.031(3) -0.018(3) 0.002(3) -0.049(4)
C26 0.030(3) 0.052(3) 0.047(4) -0.023(3) 0.007(3) -0.018(3)
C27 0.018(2) 0.035(3) 0.057(4) -0.004(3) 0.001(2) -0.006(2)
C29 0.032(3) 0.073(4) 0.055(4) -0.028(3) 0.014(3) -0.026(3)
C30 0.033(3) 0.053(3) 0.059(4) -0.025(3) 0.011(3) -0.014(3)
C31 0.060(4) 0.045(3) 0.038(3) -0.018(3) 0.012(3) -0.023(3)
C32 0.048(4) 0.034(3) 0.030(3) -0.013(2) 0.001(3) -0.002(3)
C33 0.020(3) 0.042(3) 0.053(4) 0.001(3) -0.005(3) -0.006(2)
C34 0.067(5) 0.064(4) 0.033(3) -0.005(3) 0.005(3) -0.040(4)
C35 0.028(3) 0.062(4) 0.064(5) -0.010(3) 0.003(3) -0.026(3)
C36 0.070(5) 0.110(5) 0.191(6) -0.091(5) -0.012(5) -0.021(5)
C37 0.018(3) 0.053(4) 0.071(5) -0.008(3) 0.008(3) -0.015(3)
C38 0.046(4) 0.074(5) 0.051(4) -0.008(3) -0.022(3) -0.021(3)
C39 0.048(4) 0.075(5) 0.031(3) -0.021(3) 0.007(3) -0.012(3)
C40 0.050(4) 0.026(3) 0.076(5) -0.003(3) 0.007(4) -0.009(3)
C41 0.045(3) 0.036(3) 0.031(3) -0.012(2) 0.002(3) -0.010(3)
C42 0.063(4) 0.041(3) 0.051(4) -0.025(3) -0.003(3) -0.009(3)
C43 0.085(5) 0.059(4) 0.035(3) -0.002(3) 0.019(3) -0.047(4)
C44 0.030(3) 0.053(4) 0.071(5) -0.026(3) 0.008(3) 0.002(3)
C45 0.045(4) 0.041(4) 0.089(6) -0.028(4) 0.011(4) 0.007(3)
C46 0.097(5) 0.076(4) 0.078(5) -0.043(4) 0.053(4) -0.056(4)
C47 0.059(4) 0.028(3) 0.056(4) 0.004(3) 0.001(3) -0.020(3)
C48 0.046(4) 0.042(3) 0.038(3) -0.012(3) 0.010(3) -0.027(3)
C49 0.070(5) 0.109(6) 0.032(3) -0.014(4) 0.004(3) -0.069(5)
C50 0.077(5) 0.066(4) 0.045(4) -0.016(3) 0.026(4) -0.047(4)
C51 0.075(5) 0.093(5) 0.031(3) 0.000(3) -0.012(3) -0.054(5)
C52 0.071(5) 0.063(4) 0.043(4) -0.030(3) 0.034(3) -0.045(4)
C53 0.047(3) 0.049(3) 0.058(4) -0.012(3) 0.013(3) -0.016(3)
C54 0.048(4) 0.056(4) 0.067(5) 0.018(4) -0.006(4) -0.009(3)
C55 0.052(4) 0.055(4) 0.074(4) -0.009(3) -0.002(3) -0.018(3)
C56 0.095(6) 0.046(4) 0.064(5) -0.037(3) 0.028(4) -0.041(4)
C57 0.063(5) 0.087(5) 0.069(5) -0.029(4) -0.004(4) -0.040(4)
C58 0.047(4) 0.081(5) 0.051(4) -0.045(4) 0.015(3) -0.010(4)
C59 0.102(5) 0.114(5) 0.048(4) -0.035(4) 0.031(4) -0.079(4)
C60 0.044(4) 0.045(3) 0.084(5) -0.033(3) 0.016(3) -0.027(3)
O61 0.061(5) 0.084(5) 0.091(6) -0.002(4) -0.034(5) -0.038(4)
C62 0.052(4) 0.060(4) 0.075(5) -0.013(4) -0.015(4) -0.024(3)
C63 0.063(5) 0.076(4) 0.059(4) 0.014(3) -0.037(4) -0.036(4)
C64 0.034(3) 0.070(5) 0.063(5) -0.007(4) -0.019(3) -0.018(3)
C65 0.065(5) 0.084(6) 0.095(7) -0.067(5) -0.023(5) -0.002(4)
C66 0.086(5) 0.087(5) 0.061(4) -0.023(4) 0.012(4) -0.044(4)
C67 0.079(6) 0.088(6) 0.089(7) -0.049(6) 0.024(5) -0.041(5)
C68 0.046(4) 0.048(4) 0.078(5) 0.001(4) -0.010(4) -0.016(3)
C69 0.106(8) 0.042(4) 0.164(12) -0.048(6) 0.045(8) -0.007(5)
C70 0.101(6) 0.027(3) 0.066(5) -0.016(3) 0.032(4) -0.033(4)
C71 0.048(4) 0.066(4) 0.051(4) -0.005(3) 0.004(3) -0.027(3)
C72 0.060(8) 0.073(7) 0.018(4) -0.013(4) 0.006(4) -0.040(6)
C73 0.051(5) 0.076(5) 0.132(9) -0.061(6) 0.012(5) -0.024(4)
C74 0.074(6) 0.110(6) 0.175(7) -0.092(6) -0.015(6) -0.022(5)
C75 0.129(8) 0.061(5) 0.069(5) -0.037(4) 0.041(5) -0.069(5)
C76 0.081(5) 0.080(5) 0.090(5) -0.022(4) 0.010(4) -0.037(4)
C77 0.138(9) 0.027(3) 0.085(7) -0.026(4) 0.015(6) -0.010(5)
C78 0.058(5) 0.090(5) 0.181(6) -0.072(5) 0.003(5) -0.023(4)
C79 0.072(5) 0.092(5) 0.089(5) 0.025(5) 0.006(5) -0.005(5)
C80 0.069(5) 0.086(5) 0.100(5) 0.033(5) 0.000(4) -0.014(4)
C23 0.075(5) 0.046(5) 0.049(5) -0.032(5) 0.005(4) 0.000(5)
S1A 0.051(4) 0.057(4) 0.078(4) -0.026(3) 0.003(3) -0.031(3)
C4A 0.054(6) 0.052(5) 0.077(5) -0.011(5) 0.008(5) -0.027(5)
C1A 0.112(5) 0.112(5) 0.049(5) -0.052(5) 0.048(5) -0.071(5)
S5A 0.110(4) 0.092(3) 0.068(3) -0.048(2) 0.053(2) -0.048(3)
S4A 0.077(2) 0.052(3) 0.0501(19) -0.031(2) 0.0058(17) 0.0053(19)
C23A 0.074(5) 0.047(5) 0.052(5) -0.030(5) 0.001(5) -0.004(5)
C3A 0.101(6) 0.098(5) 0.092(6) -0.013(5) 0.015(5) -0.043(5)
S7A 0.101(3) 0.071(3) 0.101(3) -0.017(2) 0.013(3) -0.051(2)
S2A 0.039(4) 0.070(4) 0.075(4) -0.040(3) 0.022(3) -0.008(3)
C2A 0.032(6) 0.075(5) 0.072(5) -0.033(5) 0.021(5) -0.013(5)
S6A 0.080(4) 0.118(4) 0.182(5) -0.084(4) -0.012(4) -0.023(4)
C36A 0.060(5) 0.102(5) 0.194(6) -0.085(5) -0.005(5) -0.018(5)
C74A 0.048(6) 0.089(6) 0.198(7) -0.082(6) 0.002(6) -0.018(6)
C78A 0.074(6) 0.110(7) 0.179(8) -0.091(6) -0.015(6) -0.022(6)
S3A 0.076(5) 0.081(5) 0.100(5) 0.024(5) 0.003(4) -0.001(4)
C68A 0.070(7) 0.084(7) 0.095(7) 0.029(7) 0.005(7) -0.009(7)
C79A 0.063(6) 0.070(6) 0.090(6) 0.015(6) -0.006(6) -0.008(5)
C80A 0.063(5) 0.067(5) 0.092(5) 0.016(5) -0.004(5) -0.008(5)
C72A 0.053(10) 0.060(10) 0.021(8) -0.019(7) 0.010(8) -0.034(9)
O61A 0.084(12) 0.085(11) 0.112(13) -0.005(11) -0.017(12) -0.041(11)
O45A 0.089(14) 0.112(12) 0.088(12) -0.025(10) 0.007(13) -0.044(12)
O8A 0.060(8) 0.074(8) 0.068(7) 0.017(6) -0.034(7) -0.033(7)

loop_
_atom_type_symbol
_atom_type_description
_atom_type_scat_dispersion_real
_atom_type_scat_dispersion_imag
_atom_type_scat_source
C C 0.0181 0.0091 'International Tables Vol C Tables 4.2.6.8 and 6.1.1.4'
H H 0.0000 0.0000 'International Tables Vol C Tables 4.2.6.8 and 6.1.1.4'
In In 0.0822 5.0449 'International Tables Vol C Tables 4.2.6.8 and 6.1.1.4'
N N 0.0311 0.0180 'International Tables Vol C Tables 4.2.6.8 and 6.1.1.4'
O O 0.0492 0.0322 'International Tables Vol C Tables 4.2.6.8 and 6.1.1.4'
S S 0.3331 0.5567 'International Tables Vol C Tables 4.2.6.8 and 6.1.1.4'

loop_
_geom_angle_atom_site_label_1
_geom_angle_atom_site_label_2
_geom_angle_atom_site_label_3
_geom_angle
_geom_angle_site_symmetry_1
_geom_angle_site_symmetry_3
_geom_angle_publ_flag
O1 In1 O4 93.75(13) . . ?
O1 In1 O5 79.27(13) . . ?
O1 In1 O10 171.94(12) . . ?
O2 In1 O1 83.98(12) . . ?
O2 In1 O4 175.13(13) . . ?
O2 In1 O5 102.78(13) . . ?
O2 In1 O10 104.07(13) . . ?
O4 In1 O5 80.96(13) . . ?
O4 In1 O10 78.25(13) . . ?
O5 In1 O10 98.36(14) . . ?
O7 In1 O1 99.71(13) . . ?
O7 In1 O2 81.07(12) . . ?
O7 In1 O4 95.11(13) . . ?
O7 In1 O5 175.83(13) . . ?
O7 In1 O10 82.11(13) . . ?
O2 In2 N1 134.33(14) . . ?
O6 In2 O2 111.15(14) . . ?
O6 In2 O7 75.93(13) . . ?
O6 In2 O12 87.03(16) . . ?
O6 In2 O16 87.48(15) . . ?
O6 In2 N1 100.42(16) . . ?
O7 In2 O2 76.09(12) . . ?
O7 In2 O12 74.58(13) . . ?
O7 In2 N1 145.50(15) . . ?
O12 In2 O2 140.19(13) . . ?
O12 In2 N1 70.96(15) . . ?
O16 In2 O2 75.54(13) . . ?
O16 In2 O7 139.01(14) . . ?
O16 In2 O12 142.59(14) . . ?
O16 In2 N1 73.74(15) . . ?
O25 In2 O2 76.34(13) . . ?
O25 In2 O6 171.00(16) . . ?
O25 In2 O7 101.85(13) . . ?
O25 In2 O12 83.98(15) . . ?
O25 In2 O16 99.50(15) . . ?
O25 In2 N1 76.35(15) . . ?
O1 In3 O3 96.98(13) . . ?
O1 In3 O17 77.08(13) . . ?
O1 In3 O18 159.69(13) . . ?
O1 In3 O21 82.32(14) . . ?
O3 In3 O17 171.43(15) . . ?
O3 In3 O18 99.58(14) . . ?
O3 In3 O21 78.52(14) . . ?
O17 In3 O18 85.10(14) . . ?
O17 In3 O21 94.43(15) . . ?
O18 In3 O21 89.52(15) . . ?
O24 In3 O1 94.14(14) . . ?
O24 In3 O3 97.76(14) . . ?
O24 In3 O17 88.90(15) . . ?
O24 In3 O18 95.18(15) . . ?
O24 In3 O21 174.46(15) . . ?
O7 In4 O19 79.24(13) . . ?
O7 In4 O24 95.32(14) . . ?
O46 In4 O7 95.39(13) . . ?
O46 In4 O19 79.46(14) . . ?
O46 In4 O24 98.19(14) . . ?
O12 In4 O7 79.08(14) . . ?
O12 In4 O46 169.66(15) . . ?
O12 In4 O15 105.53(14) . . ?
O12 In4 O19 90.86(15) . . ?
O12 In4 O24 91.06(16) . . ?
O15 In4 O7 167.46(13) . . ?
O15 In4 O46 78.16(14) . . ?
O15 In4 O19 88.95(15) . . ?
O15 In4 O24 96.24(15) . . ?
O24 In4 O19 173.78(14) . . ?
O1 In5 O2 78.26(12) . . ?
O1 In5 O17 73.33(13) . . ?
O1 In5 N2 130.59(15) . . ?
O2 In5 N2 145.98(14) . . ?
O17 In5 O2 140.00(12) . . ?
O17 In5 N2 73.09(15) . . ?
O25 In5 O1 102.08(13) . . ?
O25 In5 O2 76.43(13) . . ?
O25 In5 O17 82.58(15) . . ?
O25 In5 O28 174.34(15) . . ?
O25 In5 O30 90.54(17) . . ?
O25 In5 N2 108.30(17) . . ?
O28 In5 O1 75.48(13) . . ?
O28 In5 O2 98.01(15) . . ?
O28 In5 O17 101.41(16) . . ?
O28 In5 O30 88.89(17) . . ?
O28 In5 N2 76.87(18) . . ?
O30 In5 O1 145.87(14) . . ?
O30 In5 O2 74.07(13) . . ?
O30 In5 O17 140.36(14) . . ?
O30 In5 N2 72.25(15) . . ?
O3 In6 O13 79.88(13) . . ?
O3 In6 O31 174.84(13) . . ?
O4 In6 O3 101.82(13) . . ?
O4 In6 O13 178.28(13) . . ?
O4 In6 O22 80.13(14) . . ?
O4 In6 O31 82.83(14) . . ?
O46 In6 O3 99.18(13) . . ?
O46 In6 O4 101.07(14) . . ?
O46 In6 O13 78.36(14) . . ?
O46 In6 O22 177.95(13) . . ?
O46 In6 O31 81.95(15) . . ?
O22 In6 O3 82.15(14) . . ?
O22 In6 O13 100.40(15) . . ?
O22 In6 O31 96.58(15) . . ?
O31 In6 O13 95.48(14) . . ?
O2 In7 O26 103.72(14) . . ?
O2 In7 O29 91.77(14) . . ?
O16 In7 O2 79.44(13) . . ?
O16 In7 O26 92.27(15) . . ?
O16 In7 O29 146.35(15) . . ?
O29 In7 O26 58.07(16) . . ?
O30 In7 O2 79.19(13) . . ?
O30 In7 O16 102.68(17) . . ?
O30 In7 O26 165.04(18) . . ?
O30 In7 O29 107.49(18) . . ?
O30 In7 O41 91.78(17) . . ?
O41 In7 O2 162.80(18) . . ?
O41 In7 O16 88.43(19) . . ?
O41 In7 O26 88.80(17) . . ?
O41 In7 O29 104.97(19) . . ?
O4 In8 O10 74.47(12) . . ?
O4 In8 O31 76.21(12) . . ?
O4 In8 O33 153.73(13) . . ?
O4 In8 O36 138.65(15) . . ?
O10 In8 O31 135.63(12) . . ?
O10 In8 O33 87.46(13) . . ?
O14 In8 O4 76.19(14) . . ?
O14 In8 O10 98.47(15) . . ?
O14 In8 O31 105.98(17) . . ?
O14 In8 O33 88.10(15) . . ?
O14 In8 O36 81.58(17) . . ?
O23 In8 O4 101.39(14) . . ?
O23 In8 O10 78.41(14) . . ?
O23 In8 O14 176.53(15) . . ?
O23 In8 O31 75.62(15) . . ?
O23 In8 O33 93.23(15) . . ?
O23 In8 O36 101.83(16) . . ?
O33 In8 O31 129.05(13) . . ?
O36 In8 O10 143.92(15) . . ?
O36 In8 O31 77.08(14) . . ?
O36 In8 O33 56.47(15) . . ?
O3 In9 O21 74.07(13) . . ?
O3 In9 O22 78.36(14) . . ?
O3 In9 O35 152.34(15) . . ?
O3 In9 N5 125.95(18) . . ?
O9 In9 O3 104.65(14) . . ?
O9 In9 O21 76.24(16) . . ?
O9 In9 O22 79.77(15) . . ?
O9 In9 O32 169.05(17) . . ?
O9 In9 O35 80.84(17) . . ?
O9 In9 N5 109.76(18) . . ?
O22 In9 O21 137.08(13) . . ?
O22 In9 O35 75.99(15) . . ?
O22 In9 N5 147.16(17) . . ?
O32 In9 O3 77.06(14) . . ?
O32 In9 O21 114.41(15) . . ?
O32 In9 O22 90.10(15) . . ?
O32 In9 O35 92.74(17) . . ?
O32 In9 N5 76.69(17) . . ?
O35 In9 O21 132.94(15) . . ?
O35 In9 N5 74.8(2) . . ?
N5 In9 O21 75.24(16) . . ?
O6 In10 O7 77.23(13) . . ?
O6 In10 O10 108.08(13) . . ?
O6 In10 O19 97.48(15) . . ?
O6 In10 O39 99.69(16) . . ?
O6 In10 N3 77.01(16) . . ?
O7 In10 O10 74.47(12) . . ?
O7 In10 O19 77.68(13) . . ?
O7 In10 O39 153.79(16) . . ?
O7 In10 N3 128.73(15) . . ?
O19 In10 O10 136.42(13) . . ?
O19 In10 O39 76.94(16) . . ?
O19 In10 N3 149.23(15) . . ?
O23 In10 O6 176.23(16) . . ?
O23 In10 O7 100.74(14) . . ?
O23 In10 O10 74.20(13) . . ?
O23 In10 O19 78.92(15) . . ?
O23 In10 O39 80.70(16) . . ?
O23 In10 N3 106.67(16) . . ?
O39 In10 O10 129.95(15) . . ?
O39 In10 N3 74.29(18) . . ?
N3 In10 O10 72.61(15) . . ?
O1 In11 O5 75.37(12) . . ?
O1 In11 O21 76.55(13) . . ?
O1 In11 O34 139.19(16) . . ?
O1 In11 O37 155.92(15) . . ?
O5 In11 O21 135.92(12) . . ?
O9 In11 O1 99.40(14) . . ?
O9 In11 O5 77.09(14) . . ?
O9 In11 O21 74.80(15) . . ?
O9 In11 O28 167.92(17) . . ?
O9 In11 O34 102.72(16) . . ?
O9 In11 O37 91.67(18) . . ?
O28 In11 O1 77.38(13) . . ?
O28 In11 O5 90.83(15) . . ?
O28 In11 O21 115.15(16) . . ?
O28 In11 O34 86.76(16) . . ?
O28 In11 O37 87.34(18) . . ?
O34 In11 O5 142.99(15) . . ?
O34 In11 O21 76.79(14) . . ?
O34 In11 O37 56.51(17) . . ?
O37 In11 O5 86.50(15) . . ?
O37 In11 O21 127.25(15) . . ?
O3 In12 O13 79.86(13) . . ?
O11 In12 O3 92.65(14) . . ?
O11 In12 O13 78.07(15) . . ?
O11 In12 O20 91.32(16) . . ?
O11 In12 O32 171.17(15) . . ?
O20 In12 O3 94.46(15) . . ?
O20 In12 O13 167.63(15) . . ?
O32 In12 O3 78.52(14) . . ?
O32 In12 O13 99.93(16) . . ?
O32 In12 O20 89.59(17) . . ?
O38 In12 O3 165.01(18) . . ?
O38 In12 O11 97.82(19) . . ?
O38 In12 O13 91.80(18) . . ?
O38 In12 O20 95.98(19) . . ?
O38 In12 O32 90.82(19) . . ?
O46 In13 O13 72.63(13) . . ?
O46 In13 O15 75.01(13) . . ?
O46 In13 O40 140.05(15) . . ?
O46 In13 N4 146.81(16) . . ?
O11 In13 O46 99.08(14) . . ?
O11 In13 O13 72.91(14) . . ?
O11 In13 O15 91.85(15) . . ?
O11 In13 O27 176.56(15) . . ?
O11 In13 O40 96.04(17) . . ?
O11 In13 N4 76.54(17) . . ?
O15 In13 O13 141.19(12) . . ?
O15 In13 O40 141.23(16) . . ?
O15 In13 N4 72.31(16) . . ?
O27 In13 O46 77.48(14) . . ?
O27 In13 O13 105.71(15) . . ?
O27 In13 O15 87.37(16) . . ?
O27 In13 O40 86.64(17) . . ?
O27 In13 N4 106.38(18) . . ?
O40 In13 O13 76.95(15) . . ?
O40 In13 N4 72.81(18) . . ?
N4 In13 O13 133.88(17) . . ?
O4 In14 O5 77.18(12) . . ?
O4 In14 O22 71.43(13) . . ?
O4 In14 N6 130.04(16) . . ?
O4 In14 O8 148.1(3) . . ?
O4 In14 O8A 147.9(5) . . ?
O5 In14 O22 133.11(12) . . ?
O5 In14 N6 72.30(15) . . ?
O9 In14 O4 100.32(15) . . ?
O9 In14 O5 77.54(14) . . ?
O9 In14 O14 174.40(17) . . ?
O9 In14 O22 74.92(14) . . ?
O9 In14 N6 110.26(18) . . ?
O9 In14 O8 88.3(7) . . ?
O9 In14 O8A 75.2(17) . . ?
O14 In14 O4 75.89(14) . . ?
O14 In14 O5 105.31(15) . . ?
O14 In14 O22 99.83(16) . . ?
O14 In14 N6 75.30(19) . . ?
O14 In14 O8 92.9(7) . . ?
O14 In14 O8A 105.7(17) . . ?
N6 In14 O22 153.57(15) . . ?
O8 In14 O5 134.7(3) . . ?
O8 In14 O22 81.5(4) . . ?
O8 In14 N6 72.9(5) . . ?
O8A In14 O5 130.5(11) . . ?
O8A In14 O22 76.8(6) . . ?
O8A In14 N6 79.6(8) . . ?
O46 In15 O19 75.95(13) . . ?
O46 In15 O31 74.04(13) . . ?
O46 In15 N7 125.9(2) . . ?
O19 In15 O31 134.12(12) . . ?
O19 In15 N7 152.3(2) . . ?
O23 In15 O46 100.34(13) . . ?
O23 In15 O19 77.85(14) . . ?
O23 In15 O27 173.39(15) . . ?
O23 In15 O31 74.38(14) . . ?
O23 In15 O42 85.50(18) . . ?
O23 In15 N7 110.19(18) . . ?
O27 In15 O46 75.60(13) . . ?
O27 In15 O19 95.99(15) . . ?
O27 In15 O31 109.00(15) . . ?
O27 In15 O42 95.75(19) . . ?
O27 In15 N7 76.39(18) . . ?
O42 In15 O46 152.44(19) . . ?
O42 In15 O19 79.09(18) . . ?
O42 In15 O31 133.04(19) . . ?
O42 In15 N7 75.4(2) . . ?
N7 In15 O31 72.78(19) . . ?
C55 S1 C4 91.0(7) . . ?
C29 S2 C2 91.0(7) . . ?
In1 O1 In5 100.15(13) . . ?
In1 O1 In11 107.20(15) . . ?
In3 O1 In1 133.62(15) . . ?
In3 O1 In5 104.10(14) . . ?
In3 O1 In11 106.40(14) . . ?
In11 O1 In5 100.55(12) . . ?
In1 O2 In2 99.65(13) . . ?
In1 O2 In5 97.60(13) . . ?
In1 O2 In7 150.75(18) . . ?
In2 O2 In5 98.48(13) . . ?
In7 O2 In2 99.99(13) . . ?
In7 O2 In5 100.69(13) . . ?
In3 O3 In6 125.73(16) . . ?
In3 O3 In9 107.19(14) . . ?
In3 O3 In12 117.81(16) . . ?
In6 O3 In9 100.48(14) . . ?
In6 O3 In12 100.73(13) . . ?
In12 O3 In9 101.16(14) . . ?
C68 S3 C80 92.8(6) . . ?
In1 O4 In8 107.19(14) . . ?
In1 O4 In14 104.19(14) . . ?
In6 O4 In1 127.33(17) . . ?
In6 O4 In8 104.41(14) . . ?
In6 O4 In14 109.66(15) . . ?
In8 O4 In14 101.18(14) . . ?
In1 O5 In11 98.15(14) . . ?
In1 O5 In14 97.66(13) . . ?
In14 O5 In11 92.81(12) . . ?
C7 O5 In1 124.6(3) . . ?
C7 O5 In11 119.9(3) . . ?
C7 O5 In14 117.2(3) . . ?
In10 O6 In2 104.13(16) . . ?
C11 O6 In2 128.6(4) . . ?
C11 O6 In10 115.1(3) . . ?
In1 O7 In2 103.15(13) . . ?
In1 O7 In4 132.02(17) . . ?
In1 O7 In10 108.83(15) . . ?
In4 O7 In2 102.11(14) . . ?
In4 O7 In10 104.70(13) . . ?
In10 O7 In2 102.25(14) . . ?
In4 O46 In13 102.27(15) . . ?
In4 O46 In15 105.42(15) . . ?
In6 O46 In4 128.03(16) . . ?
In6 O46 In13 109.86(16) . . ?
In6 O46 In15 106.36(15) . . ?
In13 O46 In15 102.06(13) . . ?
In11 O9 In9 115.3(2) . . ?
In11 O9 In14 112.14(18) . . ?
In14 O9 In9 113.03(18) . . ?
In1 O10 In8 99.66(14) . . ?
In1 O10 In10 94.59(13) . . ?
In8 O10 In10 90.76(12) . . ?
C6 O10 In1 126.3(3) . . ?
C6 O10 In8 125.9(3) . . ?
C6 O10 In10 109.8(3) . . ?
In12 O11 In13 110.61(17) . . ?
C31 O11 In12 131.2(4) . . ?
C31 O11 In13 116.3(4) . . ?
In4 O12 In2 101.50(15) . . ?
C72 O12 In2 122.8(4) . . ?
C72 O12 In4 135.5(4) . . ?
C72A O12 In2 109.9(12) . . ?
C72A O12 In4 137.6(8) . . ?
In6 O13 In13 98.49(14) . . ?
In6 O13 H13 118.8 . . ?
In12 O13 In6 99.23(14) . . ?
In12 O13 In13 98.39(14) . . ?
In12 O13 H13 118.8 . . ?
In13 O13 H13 118.8 . . ?
In8 O14 In14 106.74(17) . . ?
C24 O14 In8 129.4(4) . . ?
C24 O14 In14 117.3(4) . . ?
In4 O15 In13 101.44(15) . . ?
C22 O15 In4 131.8(3) . . ?
C22 O15 In13 121.9(4) . . ?
In7 O16 In2 104.24(15) . . ?
C49 O16 In2 120.1(4) . . ?
C49 O16 In7 123.4(4) . . ?
In3 O17 In5 102.97(15) . . ?
C15 O17 In3 127.8(3) . . ?
C15 O17 In5 119.1(3) . . ?
C5 O18 In3 131.4(4) . . ?
In4 O19 In10 98.38(13) . . ?
In4 O19 In15 99.13(15) . . ?
In4 O19 H19 119.9 . . ?
In10 O19 In15 94.44(14) . . ?
In10 O19 H19 119.9 . . ?
In15 O19 H19 119.9 . . ?
C5 O20 In12 135.6(4) . . ?
In3 O21 In9 99.05(14) . . ?
In3 O21 In11 94.60(13) . . ?
In9 O21 In11 92.62(15) . . ?
C27 O21 In3 128.2(4) . . ?
C27 O21 In9 112.2(3) . . ?
C27 O21 In11 122.6(3) . . ?
In6 O22 In9 98.47(15) . . ?
In6 O22 In14 98.39(14) . . ?
In6 O22 H22 120.6 . . ?
In9 O22 In14 92.07(13) . . ?
In9 O22 H22 120.6 . . ?
In14 O22 H22 120.6 . . ?
C42 S4 C23 90.7(9) . . ?
In8 O23 In10 115.86(17) . . ?
In8 O23 In15 116.75(19) . . ?
In10 O23 In15 108.55(18) . . ?
In3 O24 In4 133.44(19) . . ?
In3 O24 H24 113.3 . . ?
In4 O24 H24 113.3 . . ?
In5 O25 In2 108.21(16) . . ?
C58 O25 In2 116.6(4) . . ?
C58 O25 In5 130.4(4) . . ?
C48 O26 In7 89.8(4) . . ?
In13 O27 In15 104.41(16) . . ?
C70 O27 In13 127.9(5) . . ?
C70 O27 In15 113.9(4) . . ?
In11 O28 In5 105.14(16) . . ?
C47 O28 In5 113.8(4) . . ?
C47 O28 In11 131.3(4) . . ?
C48 O29 In7 91.0(4) . . ?
In7 O30 In5 105.99(15) . . ?
C60 O30 In5 122.7(4) . . ?
C60 O30 In7 131.0(4) . . ?
In6 O31 In8 96.29(13) . . ?
In6 O31 In15 97.22(14) . . ?
In8 O31 In15 92.80(14) . . ?
C16 O31 In6 124.6(4) . . ?
C16 O31 In8 125.3(4) . . ?
C16 O31 In15 113.3(4) . . ?
In12 O32 In9 102.83(16) . . ?
C35 O32 In9 115.5(4) . . ?
C35 O32 In12 120.3(4) . . ?
S5 C1 H1 121.1 . . ?
C46 C1 H1 121.1 . . ?
C46 C1 S5 117.8(14) . . ?
C41 O33 In8 89.2(4) . . ?
C59 S5 C1 86.1(10) . . ?
C14 O34 In11 94.0(4) . . ?
C78 S6 C36 94.0(9) . . ?
C38 O35 In9 105.8(4) . . ?
C41 O36 In8 94.3(3) . . ?
S2 C2 H2 123.5 . . ?
C30 C2 S2 113.0(10) . . ?
C30 C2 H2 123.5 . . ?
C14 O37 In11 89.2(4) . . ?
C57 O38 In12 126.5(5) . . ?
S7 C3 H3 122.9 . . ?
C76 C3 H3 122.9 . . ?
C76 C3 S7 114.2(13) . . ?
C45 O39 In10 105.9(4) . . ?
C50 O40 In13 118.9(4) . . ?
C62 O41 In7 121.6(5) . . ?
S1 C4 H4 125.0 . . ?
C53 C4 S1 110.1(10) . . ?
C53 C4 H4 125.0 . . ?
C25 N1 In2 105.5(3) . . ?
C51 N1 In2 108.0(4) . . ?
C51 N1 C25 109.9(5) . . ?
C65 N1 In2 105.6(4) . . ?
C65 N1 C25 112.4(6) . . ?
C65 N1 C51 114.9(7) . . ?
C13 N2 In5 108.2(3) . . ?
C18 N2 In5 107.5(4) . . ?
C18 N2 C13 110.1(5) . . ?
C40 N2 In5 105.9(4) . . ?
C40 N2 C13 111.3(5) . . ?
C40 N2 C18 113.5(5) . . ?
C66 S7 C3 89.8(8) . . ?
O18 C5 C9 118.4(5) . . ?
O20 C5 O18 125.8(5) . . ?
O20 C5 C9 115.8(5) . . ?
C69 O42 In15 104.0(6) . . ?
C10 N3 In10 110.1(3) . . ?
C10 N3 C26 111.5(5) . . ?
C10 N3 C44 110.3(5) . . ?
C26 N3 In10 105.2(3) . . ?
C26 N3 C44 110.7(5) . . ?
C44 N3 In10 108.9(4) . . ?
C20 N4 In13 106.3(4) . . ?
C20 N4 C43 112.3(6) . . ?
C34 N4 In13 107.7(4) . . ?
C34 N4 C20 112.7(6) . . ?
C34 N4 C43 110.5(5) . . ?
C43 N4 In13 107.0(4) . . ?
C33 N5 In9 107.4(3) . . ?
C33 N5 C37 113.0(6) . . ?
C33 N5 C64 110.7(5) . . ?
C37 N5 In9 106.0(4) . . ?
C37 N5 C64 109.7(5) . . ?
C64 N5 In9 109.7(4) . . ?
C12 N6 In14 108.8(4) . . ?
C12 N6 C19 111.3(5) . . ?
C12 N6 C39 110.6(5) . . ?
C19 N6 In14 107.8(5) . . ?
C19 N6 C39 112.0(6) . . ?
C39 N6 In14 106.1(4) . . ?
O10 C6 H6A 109.4 . . ?
O10 C6 H6B 109.4 . . ?
O10 C6 C10 111.4(5) . . ?
H6A C6 H6B 108.0 . . ?
C10 C6 H6A 109.4 . . ?
C10 C6 H6B 109.4 . . ?
O5 C7 H7A 109.6 . . ?
O5 C7 H7B 109.6 . . ?
O5 C7 C12 110.3(5) . . ?
H7A C7 H7B 108.1 . . ?
C12 C7 H7A 109.6 . . ?
C12 C7 H7B 109.6 . . ?
C63 O8 In14 106.5(6) . . ?
C29 C9 C5 119.7(5) . . ?
C29 C9 C30 115.3(5) . . ?
C30 C9 C5 125.0(5) . . ?
C56 N7 In15 110.2(4) . . ?
C56 N7 C75 110.7(7) . . ?
C56 N7 C77 111.1(6) . . ?
C75 N7 In15 105.7(4) . . ?
C77 N7 In15 107.4(5) . . ?
C77 N7 C75 111.6(7) . . ?
C67 O43 H43 109.5 . . ?
N3 C10 C6 113.0(4) . . ?
N3 C10 H10A 109.0 . . ?
N3 C10 H10B 109.0 . . ?
C6 C10 H10A 109.0 . . ?
C6 C10 H10B 109.0 . . ?
H10A C10 H10B 107.8 . . ?
O6 C11 H11A 109.9 . . ?
O6 C11 H11B 109.9 . . ?
O6 C11 C26 108.9(5) . . ?
H11A C11 H11B 108.3 . . ?
C26 C11 H11A 109.9 . . ?
C26 C11 H11B 109.9 . . ?
N6 C12 C7 111.7(5) . . ?
N6 C12 H12A 109.3 . . ?
N6 C12 H12B 109.3 . . ?
C7 C12 H12A 109.3 . . ?
C7 C12 H12B 109.3 . . ?
H12A C12 H12B 107.9 . . ?
N2 C13 H13A 109.5 . . ?
N2 C13 H13B 109.5 . . ?
N2 C13 C15 110.8(5) . . ?
H13A C13 H13B 108.1 . . ?
C15 C13 H13A 109.5 . . ?
C15 C13 H13B 109.5 . . ?
O34 C14 O37 120.2(6) . . ?
O34 C14 C54 119.3(7) . . ?
O37 C14 C54 120.5(7) . . ?
O17 C15 C13 109.6(5) . . ?
O17 C15 H15A 109.7 . . ?
O17 C15 H15B 109.7 . . ?
C13 C15 H15A 109.7 . . ?
C13 C15 H15B 109.7 . . ?
H15A C15 H15B 108.2 . . ?
O31 C16 H16A 109.5 . . ?
O31 C16 H16B 109.5 . . ?
O31 C16 C56 110.6(6) . . ?
H16A C16 H16B 108.1 . . ?
C56 C16 H16A 109.5 . . ?
C56 C16 H16B 109.5 . . ?
C53 C17 C55 113.6(6) . . ?
C53 C17 C62 126.3(7) . . ?
C55 C17 C62 120.1(7) . . ?
N2 C18 H18A 109.1 . . ?
N2 C18 H18B 109.1 . . ?
N2 C18 C60 112.7(5) . . ?
H18A C18 H18B 107.8 . . ?
C60 C18 H18A 109.1 . . ?
C60 C18 H18B 109.1 . . ?
N6 C19 H19A 109.5 . . ?
N6 C19 H19B 109.5 . . ?
N6 C19 C63 110.9(7) . . ?
H19A C19 H19B 108.0 . . ?
C63 C19 H19A 109.5 . . ?
C63 C19 H19B 109.5 . . ?
N4 C20 H20A 108.7 . . ?
N4 C20 H20B 108.7 . . ?
N4 C20 C31 114.2(5) . . ?
H20A C20 H20B 107.6 . . ?
C31 C20 H20A 108.7 . . ?
C31 C20 H20B 108.7 . . ?
C57 O45 H45 109.5 . . ?
C32 C21 H21 123.3 . . ?
C32 C21 H21A 125.0 . . ?
C32 C21 S4A 110.0(6) . . ?
C23 C21 H21 123.3 . . ?
C23 C21 C32 113.3(9) . . ?
S4A C21 H21A 125.0 . . ?
O15 C22 H22A 110.0 . . ?
O15 C22 H22B 110.0 . . ?
O15 C22 C34 108.3(5) . . ?
H22A C22 H22B 108.4 . . ?
C34 C22 H22A 110.0 . . ?
C34 C22 H22B 110.0 . . ?
O14 C24 H24A 109.7 . . ?
O14 C24 H24B 109.7 . . ?
O14 C24 C39 110.0(5) . . ?
H24A C24 H24B 108.2 . . ?
C39 C24 H24A 109.7 . . ?
C39 C24 H24B 109.7 . . ?
N1 C25 H25A 109.2 . . ?
N1 C25 H25B 109.2 . . ?
N1 C25 C49 111.8(5) . . ?
H25A C25 H25B 107.9 . . ?
C49 C25 H25A 109.2 . . ?
C49 C25 H25B 109.2 . . ?
N3 C26 C11 112.0(5) . . ?
N3 C26 H26A 109.2 . . ?
N3 C26 H26B 109.2 . . ?
C11 C26 H26A 109.2 . . ?
C11 C26 H26B 109.2 . . ?
H26A C26 H26B 107.9 . . ?
O21 C27 H27A 109.4 . . ?
O21 C27 H27B 109.4 . . ?
O21 C27 C33 111.1(5) . . ?
H27A C27 H27B 108.0 . . ?
C33 C27 H27A 109.4 . . ?
C33 C27 H27B 109.4 . . ?
S2 C29 H29 124.6 . . ?
C9 C29 S2 110.8(5) . . ?
C9 C29 H29 124.6 . . ?
C9 C29 H29A 127.1 . . ?
C9 C29 C2A 105.9(10) . . ?
C2A C29 H29A 127.1 . . ?
C2 C30 C9 109.8(7) . . ?
C2 C30 H30 125.1 . . ?
C9 C30 H30 125.1 . . ?
C9 C30 H30A 123.3 . . ?
C9 C30 S2A 113.4(6) . . ?
S2A C30 H30A 123.3 . . ?
O11 C31 C20 110.4(5) . . ?
O11 C31 H31A 109.6 . . ?
O11 C31 H31B 109.6 . . ?
C20 C31 H31A 109.6 . . ?
C20 C31 H31B 109.6 . . ?
H31A C31 H31B 108.1 . . ?
C21 C32 C41 125.1(6) . . ?
C21 C32 C42 112.9(5) . . ?
C42 C32 C41 122.0(6) . . ?
N5 C33 C27 113.4(5) . . ?
N5 C33 H33A 108.9 . . ?
N5 C33 H33B 108.9 . . ?
C27 C33 H33A 108.9 . . ?
C27 C33 H33B 108.9 . . ?
H33A C33 H33B 107.7 . . ?
N4 C34 C22 111.0(5) . . ?
N4 C34 H34A 109.4 . . ?
N4 C34 H34B 109.4 . . ?
C22 C34 H34A 109.4 . . ?
C22 C34 H34B 109.4 . . ?
H34A C34 H34B 108.0 . . ?
O32 C35 H35A 109.5 . . ?
O32 C35 H35B 109.5 . . ?
O32 C35 C37 110.9(5) . . ?
H35A C35 H35B 108.0 . . ?
C37 C35 H35A 109.5 . . ?
C37 C35 H35B 109.5 . . ?
S6 C36 H36 125.5 . . ?
C74 C36 S6 109.1(15) . . ?
C74 C36 H36 125.5 . . ?
N5 C37 C35 111.6(6) . . ?
N5 C37 H37A 109.3 . . ?
N5 C37 H37B 109.3 . . ?
C35 C37 H37A 109.3 . . ?
C35 C37 H37B 109.3 . . ?
H37A C37 H37B 108.0 . . ?
O35 C38 H38A 110.2 . . ?
O35 C38 H38B 110.2 . . ?
O35 C38 C64 107.5(6) . . ?
H38A C38 H38B 108.5 . . ?
C64 C38 H38A 110.2 . . ?
C64 C38 H38B 110.2 . . ?
N6 C39 C24 109.6(6) . . ?
N6 C39 H39A 109.7 . . ?
N6 C39 H39B 109.7 . . ?
C24 C39 H39A 109.7 . . ?
C24 C39 H39B 109.7 . . ?
H39A C39 H39B 108.2 . . ?
N2 C40 H40A 109.0 . . ?
N2 C40 H40B 109.0 . . ?
N2 C40 C47 112.9(5) . . ?
H40A C40 H40B 107.8 . . ?
C47 C40 H40A 109.0 . . ?
C47 C40 H40B 109.0 . . ?
O33 C41 O36 120.1(5) . . ?
O33 C41 C32 122.0(6) . . ?
O36 C41 C32 117.9(5) . . ?
S4 C42 H42 124.6 . . ?
C32 C42 S4 110.7(6) . . ?
C32 C42 H42A 122.8 . . ?
C32 C42 H42 124.6 . . ?
C23A C42 C32 114.5(8) . . ?
C23A C42 H42A 122.8 . . ?
N4 C43 H43A 109.4 . . ?
N4 C43 H43B 109.4 . . ?
H43A C43 H43B 108.0 . . ?
C50 C43 N4 111.3(6) . . ?
C50 C43 H43A 109.4 . . ?
C50 C43 H43B 109.4 . . ?
N3 C44 H44A 109.3 . . ?
N3 C44 H44B 109.3 . . ?
N3 C44 C45 111.6(5) . . ?
H44A C44 H44B 108.0 . . ?
C45 C44 H44A 109.3 . . ?
C45 C44 H44B 109.3 . . ?
O39 C45 C44 106.1(6) . . ?
O39 C45 H45A 110.5 . . ?
O39 C45 H45B 110.5 . . ?
C44 C45 H45A 110.5 . . ?
C44 C45 H45B 110.5 . . ?
H45A C45 H45B 108.7 . . ?
C1 C46 H46 128.6 . . ?
C52 C46 C1 102.7(10) . . ?
C52 C46 H46 128.6 . . ?
C52 C46 H46A 122.7 . . ?
C52 C46 S5A 114.6(7) . . ?
S5A C46 H46A 122.7 . . ?
O28 C47 C40 109.9(5) . . ?
O28 C47 H47A 109.7 . . ?
O28 C47 H47B 109.7 . . ?
C40 C47 H47A 109.7 . . ?
C40 C47 H47B 109.7 . . ?
H47A C47 H47B 108.2 . . ?
O26 C48 O29 121.1(6) . . ?
O26 C48 C52 119.1(6) . . ?
O29 C48 C52 119.6(6) . . ?
O16 C49 C25 111.0(5) . . ?
O16 C49 H49A 109.4 . . ?
O16 C49 H49B 109.4 . . ?
C25 C49 H49A 109.4 . . ?
C25 C49 H49B 109.4 . . ?
H49A C49 H49B 108.0 . . ?
O40 C50 C43 109.6(6) . . ?
O40 C50 H50A 109.8 . . ?
O40 C50 H50B 109.8 . . ?
C43 C50 H50A 109.8 . . ?
C43 C50 H50B 109.8 . . ?
H50A C50 H50B 108.2 . . ?
N1 C51 H51A 108.5 . . ?
N1 C51 H51B 108.5 . . ?
N1 C51 H51C 108.3 . . ?
N1 C51 H51D 108.3 . . ?
N1 C51 C72 115.2(6) . . ?
H51A C51 H51B 107.5 . . ?
H51C C51 H51D 107.4 . . ?
C72 C51 H51A 108.5 . . ?
C72 C51 H51B 108.5 . . ?
C72A C51 N1 116.0(9) . . ?
C72A C51 H51C 108.3 . . ?
C72A C51 H51D 108.3 . . ?
C46 C52 C48 121.9(7) . . ?
C59 C52 C46 116.5(7) . . ?
C59 C52 C48 121.4(7) . . ?
C4 C53 C17 113.8(7) . . ?
C4 C53 H53 123.1 . . ?
C17 C53 H53A 122.7 . . ?
C17 C53 H53 123.1 . . ?
C17 C53 S1A 114.7(6) . . ?
S1A C53 H53A 122.7 . . ?
C68 C54 C14 120.1(8) . . ?
C79 C54 C14 128.4(9) . . ?
C79 C54 C68 111.2(8) . . ?
C68A C54 C14 115.3(8) . . ?
C79A C54 C14 131.6(14) . . ?
C79A C54 C68A 113.2(13) . . ?
S1 C55 H55 124.2 . . ?
C17 C55 S1 111.6(6) . . ?
C17 C55 H55A 125.5 . . ?
C17 C55 H55 124.2 . . ?
C4A C55 C17 109.1(11) . . ?
C4A C55 H55A 125.5 . . ?
N7 C56 C16 113.4(5) . . ?
N7 C56 H56A 108.9 . . ?
N7 C56 H56B 108.9 . . ?
C16 C56 H56A 108.9 . . ?
C16 C56 H56B 108.9 . . ?
H56A C56 H56B 107.7 . . ?
O38 C57 C71 114.4(7) . . ?
O38 C57 O45A 130(2) . . ?
O45 C57 O38 126.0(10) . . ?
O45 C57 C71 119.5(11) . . ?
O45A C57 C71 109(2) . . ?
O25 C58 H58A 108.7 . . ?
O25 C58 H58B 108.7 . . ?
O25 C58 C65 114.3(6) . . ?
H58A C58 H58B 107.6 . . ?
C65 C58 H58A 108.7 . . ?
C65 C58 H58B 108.7 . . ?
S5 C59 H59 121.6 . . ?
C52 C59 S5 116.7(8) . . ?
C52 C59 H59 121.6 . . ?
C52 C59 H59A 127.5 . . ?
C52 C59 C1A 105.0(9) . . ?
C1A C59 H59A 127.5 . . ?
O30 C60 C18 109.6(5) . . ?
O30 C60 H60A 109.7 . . ?
O30 C60 H60B 109.7 . . ?
C18 C60 H60A 109.7 . . ?
C18 C60 H60B 109.7 . . ?
H60A C60 H60B 108.2 . . ?
C62 O61 H61 109.5 . . ?
O41 C62 C17 117.2(7) . . ?
O41 C62 O61 122.0(8) . . ?
O41 C62 O61A 121.7(14) . . ?
O61 C62 C17 120.5(8) . . ?
O61A C62 C17 107.2(14) . . ?
O8 C63 C19 105.4(13) . . ?
O8 C63 H63A 110.7 . . ?
O8 C63 H63B 110.7 . . ?
C19 C63 H63C 106.2 . . ?
C19 C63 H63D 106.2 . . ?
C19 C63 H63A 110.7 . . ?
C19 C63 H63B 110.7 . . ?
H63C C63 H63D 106.4 . . ?
H63A C63 H63B 108.8 . . ?
O8A C63 C19 124(2) . . ?
O8A C63 H63C 106.2 . . ?
O8A C63 H63D 106.2 . . ?
N5 C64 C38 111.0(5) . . ?
N5 C64 H64A 109.4 . . ?
N5 C64 H64B 109.4 . . ?
C38 C64 H64A 109.4 . . ?
C38 C64 H64B 109.4 . . ?
H64A C64 H64B 108.0 . . ?
N1 C65 C58 115.6(6) . . ?
N1 C65 H65A 108.4 . . ?
N1 C65 H65B 108.4 . . ?
C58 C65 H65A 108.4 . . ?
C58 C65 H65B 108.4 . . ?
H65A C65 H65B 107.4 . . ?
S7 C66 H66 124.0 . . ?
C71 C66 S7 112.0(7) . . ?
C71 C66 H66A 126.4 . . ?
C71 C66 H66 124.0 . . ?
C3A C66 H66A 126.4 . . ?
C3A C66 C71 107.2(11) . . ?
O43 C67 C73 118.5(9) . . ?
O44 C67 O43 123.9(9) . . ?
O44 C67 C73 117.6(10) . . ?
S3 C68 H68 124.4 . . ?
C54 C68 S3 111.1(8) . . ?
C54 C68 H68 124.4 . . ?
O42 C69 H69A 109.5 . . ?
O42 C69 H69B 109.5 . . ?
H69A C69 H69B 108.1 . . ?
C77 C69 O42 110.6(9) . . ?
C77 C69 H69A 109.5 . . ?
C77 C69 H69B 109.5 . . ?
O27 C70 H70A 109.8 . . ?
O27 C70 H70B 109.8 . . ?
O27 C70 C75 109.5(6) . . ?
H70A C70 H70B 108.2 . . ?
C75 C70 H70A 109.8 . . ?
C75 C70 H70B 109.8 . . ?
C66 C71 C57 122.8(7) . . ?
C76 C71 C57 122.3(7) . . ?
C76 C71 C66 114.9(7) . . ?
O12 C72 C51 109.9(7) . . ?
O12 C72 H72A 109.7 . . ?
O12 C72 H72B 109.7 . . ?
C51 C72 H72A 109.7 . . ?
C51 C72 H72B 109.7 . . ?
H72A C72 H72B 108.2 . . ?
C74 C73 C67 122.5(10) . . ?
C78 C73 C67 123.8(10) . . ?
C78 C73 C74 113.7(11) . . ?
C74A C73 C67 121.3(13) . . ?
C78A C73 C67 125.5(10) . . ?
C78A C73 C74A 113.3(13) . . ?
C36 C74 C73 113.6(16) . . ?
C36 C74 H74 123.2 . . ?
C73 C74 H74 123.2 . . ?
N7 C75 H75A 109.5 . . ?
N7 C75 H75B 109.5 . . ?
C70 C75 N7 110.8(7) . . ?
C70 C75 H75A 109.5 . . ?
C70 C75 H75B 109.5 . . ?
H75A C75 H75B 108.1 . . ?
C3 C76 C71 108.5(10) . . ?
C3 C76 H76 125.8 . . ?
C71 C76 H76 125.8 . . ?
C71 C76 H76A 124.7 . . ?
C71 C76 S7A 110.5(7) . . ?
S7A C76 H76A 124.7 . . ?
N7 C77 H77A 109.4 . . ?
N7 C77 H77B 109.4 . . ?
C69 C77 N7 111.0(6) . . ?
C69 C77 H77A 109.4 . . ?
C69 C77 H77B 109.4 . . ?
H77A C77 H77B 108.0 . . ?
S6 C78 H78 125.4 . . ?
C73 C78 S6 109.2(10) . . ?
C73 C78 H78 125.4 . . ?
C54 C79 H79 121.3 . . ?
C54 C79 C80 117.4(12) . . ?
C80 C79 H79 121.3 . . ?
S3 C80 H80 127.3 . . ?
C79 C80 S3 105.4(10) . . ?
C79 C80 H80 127.3 . . ?
S4 C23 H23 124.0 . . ?
C21 C23 S4 112.0(14) . . ?
C21 C23 H23 124.0 . . ?
C53 S1A C4A 86.0(12) . . ?
C55 C4A S1A 116.5(19) . . ?
C55 C4A H4A 121.7 . . ?
S1A C4A H4A 121.7 . . ?
C59 C1A H1A 122.3 . . ?
C59 C1A S5A 115.5(13) . . ?
S5A C1A H1A 122.3 . . ?
C46 S5A C1A 88.2(9) . . ?
C21 S4A C23A 92.9(9) . . ?
C42 C23A S4A 109.5(12) . . ?
C42 C23A H23A 125.2 . . ?
S4A C23A H23A 125.2 . . ?
C66 C3A H3A 123.7 . . ?
C66 C3A S7A 112.6(12) . . ?
S7A C3A H3A 123.7 . . ?
C76 S7A C3A 89.4(9) . . ?
C30 S2A C2A 88.9(15) . . ?
C29 C2A S2A 112(2) . . ?
C29 C2A H2A 123.8 . . ?
S2A C2A H2A 123.8 . . ?
C78A S6A C36A 91.0(9) . . ?
S6A C36A H36A 125.0 . . ?
C74A C36A S6A 110.0(13) . . ?
C74A C36A H36A 125.0 . . ?
C73 C74A H74A 123.3 . . ?
C36A C74A C73 113.3(16) . . ?
C36A C74A H74A 123.3 . . ?
C73 C78A S6A 112.3(10) . . ?
C73 C78A H78A 123.8 . . ?
S6A C78A H78A 123.8 . . ?
C68A S3A C80A 100.5(16) . . ?
C54 C68A S3A 103.8(11) . . ?
C54 C68A H68A 128.1 . . ?
S3A C68A H68A 128.1 . . ?
C54 C79A H79A 121.2 . . ?
C54 C79A C80A 118(2) . . ?
C80A C79A H79A 121.2 . . ?
S3A C80A H80A 128.8 . . ?
C79A C80A S3A 102(2) . . ?
C79A C80A H80A 128.8 . . ?
O12 C72A C51 113.5(13) . . ?
O12 C72A H72C 108.9 . . ?
O12 C72A H72D 108.9 . . ?
C51 C72A H72C 108.9 . . ?
C51 C72A H72D 108.9 . . ?
H72C C72A H72D 107.7 . . ?
C62 O61A H61A 109.5 . . ?
C57 O45A H45C 109.5 . . ?
C63 O8A In14 101.9(11) . . ?

loop_
_geom_bond_atom_site_label_1
_geom_bond_atom_site_label_2
_geom_bond_distance
_geom_bond_site_symmetry_2
_geom_bond_publ_flag
In1 O1 2.140(3) . ?
In1 O2 2.139(3) . ?
In1 O4 2.156(3) . ?
In1 O5 2.221(3) . ?
In1 O7 2.122(3) . ?
In1 O10 2.223(3) . ?
In2 O2 2.292(3) . ?
In2 O6 2.176(4) . ?
In2 O7 2.200(3) . ?
In2 O12 2.250(4) . ?
In2 O16 2.178(4) . ?
In2 O25 2.162(4) . ?
In2 N1 2.390(5) . ?
In3 O1 2.127(3) . ?
In3 O3 2.138(3) . ?
In3 O17 2.150(3) . ?
In3 O18 2.181(4) . ?
In3 O21 2.232(4) . ?
In3 O24 2.121(4) . ?
In4 O7 2.134(3) . ?
In4 O46 2.128(3) . ?
In4 O12 2.102(4) . ?
In4 O15 2.115(4) . ?
In4 O19 2.236(4) . ?
In4 O24 2.151(4) . ?
In5 O1 2.226(3) . ?
In5 O2 2.309(3) . ?
In5 O17 2.237(4) . ?
In5 O25 2.139(4) . ?
In5 O28 2.149(4) . ?
In5 O30 2.194(4) . ?
In5 N2 2.398(4) . ?
In6 O3 2.165(4) . ?
In6 O4 2.122(3) . ?
In6 O46 2.101(4) . ?
In6 O13 2.209(4) . ?
In6 O22 2.162(4) . ?
In6 O31 2.178(4) . ?
In7 O2 2.151(3) . ?
In7 O16 2.135(4) . ?
In7 O26 2.278(4) . ?
In7 O29 2.244(4) . ?
In7 O30 2.106(4) . ?
In7 O41 2.130(4) . ?
In8 O4 2.200(3) . ?
In8 O10 2.363(3) . ?
In8 O14 2.115(4) . ?
In8 O23 2.038(4) . ?
In8 O31 2.403(4) . ?
In8 O33 2.375(4) . ?
In8 O36 2.262(4) . ?
In9 O3 2.216(3) . ?
In9 O9 2.071(4) . ?
In9 O21 2.373(4) . ?
In9 O22 2.283(4) . ?
In9 O32 2.194(4) . ?
In9 O35 2.316(4) . ?
In9 N5 2.332(5) . ?
In10 O6 2.141(4) . ?
In10 O7 2.173(3) . ?
In10 O10 2.523(4) . ?
In10 O19 2.270(4) . ?
In10 O23 2.068(4) . ?
In10 O39 2.315(4) . ?
In10 N3 2.363(5) . ?
In11 O1 2.173(3) . ?
In11 O5 2.371(4) . ?
In11 O9 2.057(4) . ?
In11 O21 2.448(4) . ?
In11 O28 2.111(4) . ?
In11 O34 2.256(4) . ?
In11 O37 2.352(5) . ?
In12 O3 2.186(3) . ?
In12 O11 2.109(4) . ?
In12 O13 2.190(4) . ?
In12 O20 2.156(4) . ?
In12 O32 2.156(4) . ?
In12 O38 2.107(4) . ?
In13 O46 2.178(4) . ?
In13 O11 2.130(4) . ?
In13 O13 2.411(4) . ?
In13 O15 2.215(4) . ?
In13 O27 2.141(4) . ?
In13 O40 2.249(4) . ?
In13 N4 2.387(5) . ?
In14 O4 2.204(4) . ?
In14 O5 2.348(4) . ?
In14 O9 2.062(4) . ?
In14 O14 2.125(4) . ?
In14 O22 2.502(4) . ?
In14 N6 2.423(6) . ?
In14 O8 2.223(10) . ?
In14 O8A 2.325(19) . ?
In15 O46 2.222(3) . ?
In15 O19 2.311(4) . ?
In15 O23 2.074(4) . ?
In15 O27 2.188(4) . ?
In15 O31 2.431(4) . ?
In15 O42 2.206(5) . ?
In15 N7 2.368(5) . ?
S1 C4 1.747(9) . ?
S1 C55 1.695(6) . ?
S2 C2 1.743(9) . ?
S2 C29 1.694(5) . ?
S3 C68 1.703(7) . ?
S3 C80 1.756(8) . ?
O5 C7 1.422(7) . ?
O6 C11 1.432(7) . ?
O10 C6 1.416(7) . ?
O11 C31 1.395(7) . ?
O12 C72 1.381(9) . ?
O12 C72A 1.364(16) . ?
O13 H13 1.0000 . ?
O14 C24 1.427(8) . ?
O15 C22 1.393(7) . ?
O16 C49 1.409(7) . ?
O17 C15 1.409(6) . ?
O18 C5 1.269(6) . ?
O19 H19 1.0000 . ?
O20 C5 1.253(7) . ?
O21 C27 1.429(6) . ?
O22 H22 1.0000 . ?
S4 C42 1.719(6) . ?
S4 C23 1.736(9) . ?
O24 H24 0.9500 . ?
O25 C58 1.380(7) . ?
O26 C48 1.252(8) . ?
O27 C70 1.430(7) . ?
O28 C47 1.434(7) . ?
O29 C48 1.268(8) . ?
O30 C60 1.402(7) . ?
O31 C16 1.424(7) . ?
O32 C35 1.429(7) . ?
C1 H1 0.9500 . ?
C1 S5 1.729(9) . ?
C1 C46 1.49(2) . ?
O33 C41 1.265(7) . ?
S5 C59 1.695(6) . ?
O34 C14 1.250(9) . ?
S6 C36 1.760(10) . ?
S6 C78 1.718(9) . ?
O35 C38 1.442(9) . ?
O36 C41 1.270(8) . ?
C2 H2 0.9500 . ?
C2 C30 1.366(17) . ?
O37 C14 1.267(8) . ?
O38 C57 1.261(11) . ?
C3 H3 0.9500 . ?
C3 S7 1.743(10) . ?
C3 C76 1.380(18) . ?
O39 C45 1.464(9) . ?
O40 C50 1.413(8) . ?
O41 C62 1.210(9) . ?
C4 H4 0.9500 . ?
C4 C53 1.356(18) . ?
N1 C25 1.468(8) . ?
N1 C51 1.461(9) . ?
N1 C65 1.459(9) . ?
N2 C13 1.483(8) . ?
N2 C18 1.478(8) . ?
N2 C40 1.471(10) . ?
S7 C66 1.674(8) . ?
C5 C9 1.478(8) . ?
O42 C69 1.484(13) . ?
N3 C10 1.473(8) . ?
N3 C26 1.484(8) . ?
N3 C44 1.491(8) . ?
N4 C20 1.488(9) . ?
N4 C34 1.481(9) . ?
N4 C43 1.495(8) . ?
N5 C33 1.475(8) . ?
N5 C37 1.487(9) . ?
N5 C64 1.489(9) . ?
N6 C12 1.479(8) . ?
N6 C19 1.481(8) . ?
N6 C39 1.487(9) . ?
C6 H6A 0.9900 . ?
C6 H6B 0.9900 . ?
C6 C10 1.515(8) . ?
C7 H7A 0.9900 . ?
C7 H7B 0.9900 . ?
C7 C12 1.535(8) . ?
O8 C63 1.464(13) . ?
C9 C29 1.380(8) . ?
C9 C30 1.400(8) . ?
N7 C56 1.476(11) . ?
N7 C75 1.501(10) . ?
N7 C77 1.480(12) . ?
O43 H43 0.8400 . ?
O43 C67 1.284(13) . ?
O44 C67 1.229(12) . ?
C10 H10A 0.9900 . ?
C10 H10B 0.9900 . ?
C11 H11A 0.9900 . ?
C11 H11B 0.9900 . ?
C11 C26 1.508(9) . ?
C12 H12A 0.9900 . ?
C12 H12B 0.9900 . ?
C13 H13A 0.9900 . ?
C13 H13B 0.9900 . ?
C13 C15 1.524(8) . ?
C14 C54 1.485(9) . ?
C15 H15A 0.9900 . ?
C15 H15B 0.9900 . ?
C16 H16A 0.9900 . ?
C16 H16B 0.9900 . ?
C16 C56 1.514(11) . ?
C17 C53 1.362(10) . ?
C17 C55 1.362(11) . ?
C17 C62 1.507(9) . ?
C18 H18A 0.9900 . ?
C18 H18B 0.9900 . ?
C18 C60 1.501(10) . ?
C19 H19A 0.9900 . ?
C19 H19B 0.9900 . ?
C19 C63 1.492(12) . ?
C20 H20A 0.9900 . ?
C20 H20B 0.9900 . ?
C20 C31 1.523(9) . ?
O45 H45 0.8400 . ?
O45 C57 1.217(15) . ?
C21 H21 0.9500 . ?
C21 H21A 0.9500 . ?
C21 C32 1.378(10) . ?
C21 C23 1.35(2) . ?
C21 S4A 1.701(6) . ?
C22 H22A 0.9900 . ?
C22 H22B 0.9900 . ?
C22 C34 1.529(9) . ?
C24 H24A 0.9900 . ?
C24 H24B 0.9900 . ?
C24 C39 1.521(11) . ?
C25 H25A 0.9900 . ?
C25 H25B 0.9900 . ?
C25 C49 1.509(10) . ?
C26 H26A 0.9900 . ?
C26 H26B 0.9900 . ?
C27 H27A 0.9900 . ?
C27 H27B 0.9900 . ?
C27 C33 1.520(9) . ?
C29 H29 0.9500 . ?
C29 H29A 0.9500 . ?
C29 C2A 1.50(5) . ?
C30 H30 0.9500 . ?
C30 H30A 0.9500 . ?
C30 S2A 1.704(6) . ?
C31 H31A 0.9900 . ?
C31 H31B 0.9900 . ?
C32 C41 1.474(8) . ?
C32 C42 1.397(9) . ?
C33 H33A 0.9900 . ?
C33 H33B 0.9900 . ?
C34 H34A 0.9900 . ?
C34 H34B 0.9900 . ?
C35 H35A 0.9900 . ?
C35 H35B 0.9900 . ?
C35 C37 1.511(9) . ?
C36 H36 0.9500 . ?
C36 C74 1.368(17) . ?
C37 H37A 0.9900 . ?
C37 H37B 0.9900 . ?
C38 H38A 0.9900 . ?
C38 H38B 0.9900 . ?
C38 C64 1.508(11) . ?
C39 H39A 0.9900 . ?
C39 H39B 0.9900 . ?
C40 H40A 0.9900 . ?
C40 H40B 0.9900 . ?
C40 C47 1.519(11) . ?
C42 H42A 0.9500 . ?
C42 H42 0.9500 . ?
C42 C23A 1.343(19) . ?
C43 H43A 0.9900 . ?
C43 H43B 0.9900 . ?
C43 C50 1.487(11) . ?
C44 H44A 0.9900 . ?
C44 H44B 0.9900 . ?
C44 C45 1.495(11) . ?
C45 H45A 0.9900 . ?
C45 H45B 0.9900 . ?
C46 H46 0.9500 . ?
C46 H46A 0.9500 . ?
C46 C52 1.387(12) . ?
C46 S5A 1.695(6) . ?
C47 H47A 0.9900 . ?
C47 H47B 0.9900 . ?
C48 C52 1.482(9) . ?
C49 H49A 0.9900 . ?
C49 H49B 0.9900 . ?
C50 H50A 0.9900 . ?
C50 H50B 0.9900 . ?
C51 H51A 0.9900 . ?
C51 H51B 0.9900 . ?
C51 H51C 0.9900 . ?
C51 H51D 0.9900 . ?
C51 C72 1.480(11) . ?
C51 C72A 1.436(16) . ?
C52 C59 1.365(12) . ?
C53 H53A 0.9500 . ?
C53 H53 0.9500 . ?
C53 S1A 1.704(8) . ?
C54 C68 1.378(14) . ?
C54 C79 1.369(17) . ?
C54 C68A 1.458(17) . ?
C54 C79A 1.409(17) . ?
C55 H55A 0.9500 . ?
C55 H55 0.9500 . ?
C55 C4A 1.35(2) . ?
C56 H56A 0.9900 . ?
C56 H56B 0.9900 . ?
C57 C71 1.508(11) . ?
C57 O45A 1.317(19) . ?
C58 H58A 0.9900 . ?
C58 H58B 0.9900 . ?
C58 C65 1.476(10) . ?
C59 H59 0.9500 . ?
C59 H59A 0.9500 . ?
C59 C1A 1.49(2) . ?
C60 H60A 0.9900 . ?
C60 H60B 0.9900 . ?
O61 H61 0.8400 . ?
O61 C62 1.251(11) . ?
C62 O61A 1.368(18) . ?
C63 H63C 0.9900 . ?
C63 H63D 0.9900 . ?
C63 H63A 0.9900 . ?
C63 H63B 0.9900 . ?
C63 O8A 1.459(19) . ?
C64 H64A 0.9900 . ?
C64 H64B 0.9900 . ?
C65 H65A 0.9900 . ?
C65 H65B 0.9900 . ?
C66 H66A 0.9500 . ?
C66 H66 0.9500 . ?
C66 C71 1.396(10) . ?
C66 C3A 1.362(17) . ?
C67 C73 1.479(13) . ?
C68 H68 0.9500 . ?
C69 H69A 0.9900 . ?
C69 H69B 0.9900 . ?
C69 C77 1.403(15) . ?
C70 H70A 0.9900 . ?
C70 H70B 0.9900 . ?
C70 C75 1.499(12) . ?
C71 C76 1.385(11) . ?
C72 H72A 0.9900 . ?
C72 H72B 0.9900 . ?
C73 C74 1.432(16) . ?
C73 C78 1.397(16) . ?
C73 C74A 1.379(13) . ?
C73 C78A 1.341(16) . ?
C74 H74 0.9500 . ?
C75 H75A 0.9900 . ?
C75 H75B 0.9900 . ?
C76 H76 0.9500 . ?
C76 H76A 0.9500 . ?
C76 S7A 1.692(8) . ?
C77 H77A 0.9900 . ?
C77 H77B 0.9900 . ?
C78 H78 0.9500 . ?
C79 H79 0.9500 . ?
C79 C80 1.387(17) . ?
C80 H80 0.9500 . ?
C23 H23 0.9500 . ?
S1A C4A 1.741(9) . ?
C4A H4A 0.9500 . ?
C1A H1A 0.9500 . ?
C1A S5A 1.725(9) . ?
S4A C23A 1.734(9) . ?
C23A H23A 0.9500 . ?
C3A H3A 0.9500 . ?
C3A S7A 1.737(10) . ?
S2A C2A 1.735(10) . ?
C2A H2A 0.9500 . ?
S6A C36A 1.734(10) . ?
S6A C78A 1.707(10) . ?
C36A H36A 0.9500 . ?
C36A C74A 1.375(14) . ?
C74A H74A 0.9500 . ?
C78A H78A 0.9500 . ?
S3A C68A 1.731(10) . ?
S3A C80A 1.733(9) . ?
C68A H68A 0.9500 . ?
C79A H79A 0.9500 . ?
C79A C80A 1.41(2) . ?
C80A H80A 0.9500 . ?
C72A H72C 0.9900 . ?
C72A H72D 0.9900 . ?
O61A H61A 0.8400 . ?
O45A H45C 0.8400 . ?

loop_
_geom_torsion_atom_site_label_1
_geom_torsion_atom_site_label_2
_geom_torsion_atom_site_label_3
_geom_torsion_atom_site_label_4
_geom_torsion
_geom_torsion_site_symmetry_1
_geom_torsion_site_symmetry_2
_geom_torsion_site_symmetry_3
_geom_torsion_site_symmetry_4
_geom_torsion_publ_flag
In1 O5 C7 C12 -152.1(4) . . . . ?
In1 O10 C6 C10 -147.1(4) . . . . ?
In2 O6 C11 C26 94.8(5) . . . . ?
In2 O12 C72 C51 12.2(15) . . . . ?
In2 O12 C72A C51 -51(2) . . . . ?
In2 O16 C49 C25 -18.3(9) . . . . ?
In2 O25 C58 C65 -28.5(9) . . . . ?
In2 N1 C25 C49 -44.6(7) . . . . ?
In2 N1 C51 C72 40.6(10) . . . . ?
In2 N1 C51 C72A 7.0(16) . . . . ?
In2 N1 C65 C58 -29.8(10) . . . . ?
In3 O17 C15 C13 170.8(4) . . . . ?
In3 O18 C5 O20 -25.8(9) . . . . ?
In3 O18 C5 C9 154.0(4) . . . . ?
In3 O21 C27 C33 152.1(4) . . . . ?
In4 O12 C72 C51 -173.6(5) . . . . ?
In4 O12 C72A C51 173.9(7) . . . . ?
In4 O15 C22 C34 -177.1(4) . . . . ?
In5 O17 C15 C13 31.6(7) . . . . ?
In5 O25 C58 C65 123.6(7) . . . . ?
In5 O28 C47 C40 44.6(6) . . . . ?
In5 O30 C60 C18 -20.5(9) . . . . ?
In5 N2 C13 C15 41.8(6) . . . . ?
In5 N2 C18 C60 -41.2(7) . . . . ?
In5 N2 C40 C47 31.3(6) . . . . ?
In6 O31 C16 C56 150.5(4) . . . . ?
In7 O16 C49 C25 -154.6(5) . . . . ?
In7 O26 C48 O29 -2.2(5) . . . . ?
In7 O26 C48 C52 173.3(5) . . . . ?
In7 O29 C48 O26 2.2(5) . . . . ?
In7 O29 C48 C52 -173.2(5) . . . . ?
In7 O30 C60 C18 167.1(5) . . . . ?
In7 O41 C62 C17 -179.5(5) . . . . ?
In7 O41 C62 O61 -5.9(13) . . . . ?
In7 O41 C62 O61A 45.5(19) . . . . ?
In8 O10 C6 C10 70.8(5) . . . . ?
In8 O14 C24 C39 106.4(6) . . . . ?
In8 O31 C16 C56 -78.9(7) . . . . ?
In8 O33 C41 O36 0.5(6) . . . . ?
In8 O33 C41 C32 -177.1(5) . . . . ?
In8 O36 C41 O33 -0.6(6) . . . . ?
In8 O36 C41 C32 177.1(5) . . . . ?
In9 O21 C27 C33 29.5(6) . . . . ?
In9 O32 C35 C37 30.3(7) . . . . ?
In9 O35 C38 C64 57.7(6) . . . . ?
In9 N5 C33 C27 45.1(6) . . . . ?
In9 N5 C37 C35 42.3(6) . . . . ?
In9 N5 C64 C38 27.8(7) . . . . ?
In10 O6 C11 C26 -41.1(6) . . . . ?
In10 O10 C6 C10 -35.4(5) . . . . ?
In10 O39 C45 C44 -59.4(6) . . . . ?
In10 N3 C10 C6 -45.3(6) . . . . ?
In10 N3 C26 C11 -37.7(5) . . . . ?
In10 N3 C44 C45 -28.9(7) . . . . ?
In11 O5 C7 C12 81.4(5) . . . . ?
In11 O21 C27 C33 -79.1(5) . . . . ?
In11 O28 C47 C40 -95.6(6) . . . . ?
In11 O34 C14 O37 2.5(7) . . . . ?
In11 O34 C14 C54 -175.7(6) . . . . ?
In11 O37 C14 O34 -2.4(7) . . . . ?
In11 O37 C14 C54 175.8(6) . . . . ?
In12 O11 C31 C20 -120.4(5) . . . . ?
In12 O20 C5 O18 -11.9(10) . . . . ?
In12 O20 C5 C9 168.2(4) . . . . ?
In12 O32 C35 C37 -93.9(6) . . . . ?
In12 O38 C57 O45 -15(2) . . . . ?
In12 O38 C57 C71 162.8(5) . . . . ?
In12 O38 C57 O45A -49(4) . . . . ?
In13 O11 C31 C20 42.5(7) . . . . ?
In13 O15 C22 C34 -26.8(7) . . . . ?
In13 O27 C70 C75 -90.9(7) . . . . ?
In13 O40 C50 C43 29.4(8) . . . . ?
In13 N4 C20 C31 24.2(7) . . . . ?
In13 N4 C34 C22 -43.9(7) . . . . ?
In13 N4 C43 C50 45.0(7) . . . . ?
In14 O5 C7 C12 -29.6(6) . . . . ?
In14 O14 C24 C39 -41.1(7) . . . . ?
In14 N6 C12 C7 -44.1(6) . . . . ?
In14 N6 C19 C63 -22.9(7) . . . . ?
In14 N6 C39 C24 -37.9(5) . . . . ?
In14 O8 C63 C19 -65.4(14) . . . . ?
In15 O27 C70 C75 42.7(8) . . . . ?
In15 O31 C16 C56 32.9(6) . . . . ?
In15 O42 C69 C77 61.0(9) . . . . ?
In15 N7 C56 C16 42.3(7) . . . . ?
In15 N7 C75 C70 39.4(8) . . . . ?
In15 N7 C77 C69 24.1(10) . . . . ?
S1 C4 C53 C17 0.3(19) . . . . ?
S2 C2 C30 C9 -2.0(18) . . . . ?
O5 C7 C12 N6 49.7(7) . . . . ?
O6 C11 C26 N3 53.3(6) . . . . ?
O10 C6 C10 N3 56.2(6) . . . . ?
O14 C24 C39 N6 52.6(7) . . . . ?
O15 C22 C34 N4 46.8(8) . . . . ?
O18 C5 C9 C29 162.5(6) . . . . ?
O18 C5 C9 C30 -18.9(9) . . . . ?
O20 C5 C9 C29 -17.7(8) . . . . ?
O20 C5 C9 C30 160.9(6) . . . . ?
O21 C27 C33 N5 -51.8(7) . . . . ?
O25 C58 C65 N1 40.6(12) . . . . ?
O26 C48 C52 C46 3.9(9) . . . . ?
O26 C48 C52 C59 -171.9(6) . . . . ?
O27 C70 C75 N7 -55.8(9) . . . . ?
O29 C48 C52 C46 179.5(6) . . . . ?
O29 C48 C52 C59 3.7(9) . . . . ?
O31 C16 C56 N7 -51.2(8) . . . . ?
O32 C35 C37 N5 -49.7(8) . . . . ?
C1 S5 C59 C52 -2.4(15) . . . . ?
C1 C46 C52 C48 -175.5(16) . . . . ?
C1 C46 C52 C59 0.5(17) . . . . ?
S5 C1 C46 C52 -2(3) . . . . ?
O34 C14 C54 C68 -1.1(12) . . . . ?
O34 C14 C54 C79 171.0(11) . . . . ?
O34 C14 C54 C68A -143.8(17) . . . . ?
O34 C14 C54 C79A 38(3) . . . . ?
S6 C36 C74 C73 -6(3) . . . . ?
O35 C38 C64 N5 -58.8(7) . . . . ?
C2 S2 C29 C9 -0.8(10) . . . . ?
O37 C14 C54 C68 -179.3(8) . . . . ?
O37 C14 C54 C79 -7.2(15) . . . . ?
O37 C14 C54 C68A 38.0(19) . . . . ?
O37 C14 C54 C79A -141(3) . . . . ?
O38 C57 C71 C66 160.6(8) . . . . ?
O38 C57 C71 C76 -18.9(12) . . . . ?
C3 S7 C66 C71 -7.2(11) . . . . ?
C4 S1 C55 C17 0.6(10) . . . . ?
N1 C25 C49 O16 43.5(9) . . . . ?
N1 C51 C72 O12 -35.9(14) . . . . ?
N1 C51 C72A O12 28(3) . . . . ?
N2 C13 C15 O17 -48.8(7) . . . . ?
N2 C18 C60 O30 41.3(9) . . . . ?
N2 C40 C47 O28 -51.3(7) . . . . ?
S7 C3 C76 C71 -3.4(16) . . . . ?
S7 C66 C71 C57 -172.5(7) . . . . ?
S7 C66 C71 C76 7.0(10) . . . . ?
C5 C9 C29 S2 178.5(5) . . . . ?
C5 C9 C29 C2A -170.5(19) . . . . ?
C5 C9 C30 C2 -177.3(12) . . . . ?
C5 C9 C30 S2A -175.5(7) . . . . ?
O42 C69 C77 N7 -58.0(12) . . . . ?
N3 C44 C45 O39 60.4(8) . . . . ?
N4 C20 C31 O11 -44.1(8) . . . . ?
N4 C43 C50 O40 -49.8(9) . . . . ?
N6 C19 C63 O8 58.2(10) . . . . ?
N6 C19 C63 O8A 48(3) . . . . ?
C9 C29 C2A S2A -20(3) . . . . ?
C9 C30 S2A C2A -13(2) . . . . ?
O43 C67 C73 C74 163.5(18) . . . . ?
O43 C67 C73 C78 -17.2(16) . . . . ?
O43 C67 C73 C74A -18.2(14) . . . . ?
O43 C67 C73 C78A 163(3) . . . . ?
O44 C67 C73 C74 -15(2) . . . . ?
O44 C67 C73 C78 164.2(11) . . . . ?
O44 C67 C73 C74A 163.1(9) . . . . ?
O44 C67 C73 C78A -16(3) . . . . ?
C10 N3 C26 C11 -157.0(5) . . . . ?
C10 N3 C44 C45 92.0(7) . . . . ?
C12 N6 C19 C63 96.4(7) . . . . ?
C12 N6 C39 C24 -155.7(5) . . . . ?
C13 N2 C18 C60 -158.8(6) . . . . ?
C13 N2 C40 C47 148.6(5) . . . . ?
C14 C54 C68 S3 179.4(6) . . . . ?
C14 C54 C79 C80 -167.6(12) . . . . ?
C14 C54 C68A S3A -173.5(12) . . . . ?
C14 C54 C79A C80A 163(2) . . . . ?
C17 C53 S1A C4A 1(2) . . . . ?
C17 C55 C4A S1A 4(5) . . . . ?
C18 N2 C13 C15 159.0(5) . . . . ?
C18 N2 C40 C47 -86.5(6) . . . . ?
C19 N6 C12 C7 -162.8(6) . . . . ?
C19 N6 C39 C24 79.6(7) . . . . ?
C19 C63 O8A In14 -42(4) . . . . ?
C20 N4 C34 C22 73.0(7) . . . . ?
C20 N4 C43 C50 -71.3(8) . . . . ?
O45 C57 C71 C66 -22(2) . . . . ?
O45 C57 C71 C76 158.7(18) . . . . ?
C21 C32 C41 O33 -1.9(10) . . . . ?
C21 C32 C41 O36 -179.5(6) . . . . ?
C21 C32 C42 S4 3.2(8) . . . . ?
C21 C32 C42 C23A 1.2(16) . . . . ?
C21 S4A C23A C42 4.1(18) . . . . ?
C25 N1 C51 C72 155.2(9) . . . . ?
C25 N1 C51 C72A 121.6(15) . . . . ?
C25 N1 C65 C58 -144.3(8) . . . . ?
C26 N3 C10 C6 71.0(6) . . . . ?
C26 N3 C44 C45 -144.1(6) . . . . ?
C29 S2 C2 C30 1.6(16) . . . . ?
C29 C9 C30 C2 1.4(14) . . . . ?
C29 C9 C30 S2A 3.2(9) . . . . ?
C30 C9 C29 S2 -0.2(8) . . . . ?
C30 C9 C29 C2A 11(2) . . . . ?
C30 S2A C2A C29 19(3) . . . . ?
C32 C21 C23 S4 6(2) . . . . ?
C32 C21 S4A C23A -3.4(11) . . . . ?
C32 C42 C23A S4A -4(2) . . . . ?
C33 N5 C37 C35 159.7(5) . . . . ?
C33 N5 C64 C38 -90.7(7) . . . . ?
C34 N4 C20 C31 -93.5(7) . . . . ?
C34 N4 C43 C50 162.0(6) . . . . ?
C36 S6 C78 C73 -1.7(13) . . . . ?
C37 N5 C33 C27 -71.5(6) . . . . ?
C37 N5 C64 C38 143.9(6) . . . . ?
C39 N6 C12 C7 72.1(7) . . . . ?
C39 N6 C19 C63 -139.3(7) . . . . ?
C40 N2 C13 C15 -74.2(6) . . . . ?
C40 N2 C18 C60 75.7(8) . . . . ?
C41 C32 C42 S4 -175.5(5) . . . . ?
C41 C32 C42 C23A -177.5(14) . . . . ?
C42 S4 C23 C21 -3.2(19) . . . . ?
C42 C32 C41 O33 176.6(6) . . . . ?
C42 C32 C41 O36 -1.0(9) . . . . ?
C43 N4 C20 C31 140.9(6) . . . . ?
C43 N4 C34 C22 -160.4(6) . . . . ?
C44 N3 C10 C6 -165.5(5) . . . . ?
C44 N3 C26 C11 79.8(6) . . . . ?
C46 C1 S5 C59 3(2) . . . . ?
C46 C52 C59 S5 1.5(10) . . . . ?
C46 C52 C59 C1A -1.7(17) . . . . ?
C48 C52 C59 S5 177.6(6) . . . . ?
C48 C52 C59 C1A 174.4(16) . . . . ?
C51 N1 C25 C49 -160.8(7) . . . . ?
C51 N1 C65 C58 89.1(9) . . . . ?
C52 C46 S5A C1A 2.4(14) . . . . ?
C52 C59 C1A S5A 4(3) . . . . ?
C53 C17 C55 S1 -0.5(9) . . . . ?
C53 C17 C55 C4A -2(3) . . . . ?
C53 C17 C62 O41 7.9(12) . . . . ?
C53 C17 C62 O61 -165.8(10) . . . . ?
C53 C17 C62 O61A 148.9(16) . . . . ?
C53 S1A C4A C55 -3(4) . . . . ?
C54 C79 C80 S3 -12.9(18) . . . . ?
C54 C79A C80A S3A 17(3) . . . . ?
C55 S1 C4 C53 -0.5(15) . . . . ?
C55 C17 C53 C4 0.1(15) . . . . ?
C55 C17 C53 S1A 0.4(11) . . . . ?
C55 C17 C62 O41 -169.2(8) . . . . ?
C55 C17 C62 O61 17.0(13) . . . . ?
C55 C17 C62 O61A -28.3(17) . . . . ?
C56 N7 C75 C70 158.7(6) . . . . ?
C56 N7 C77 C69 -96.5(10) . . . . ?
C57 C71 C76 C3 177.3(13) . . . . ?
C57 C71 C76 S7A -178.9(7) . . . . ?
C59 C1A S5A C46 -3(2) . . . . ?
C62 C17 C53 C4 -177.2(13) . . . . ?
C62 C17 C53 S1A -176.9(9) . . . . ?
C62 C17 C55 S1 177.0(6) . . . . ?
C62 C17 C55 C4A 175(3) . . . . ?
C64 N5 C33 C27 165.0(6) . . . . ?
C64 N5 C37 C35 -76.2(7) . . . . ?
C65 N1 C25 C49 69.9(8) . . . . ?
C65 N1 C51 C72 -76.9(10) . . . . ?
C65 N1 C51 C72A -110.5(15) . . . . ?
C66 C71 C76 C3 -2.2(12) . . . . ?
C66 C71 C76 S7A 1.6(11) . . . . ?
C66 C3A S7A C76 -21(2) . . . . ?
C67 C73 C74 C36 -175.9(18) . . . . ?
C67 C73 C78 S6 179.4(8) . . . . ?
C67 C73 C74A C36A -176.6(14) . . . . ?
C67 C73 C78A S6A 176.2(16) . . . . ?
C68 S3 C80 C79 13.3(12) . . . . ?
C68 C54 C79 C80 5.0(18) . . . . ?
C71 C66 C3A S7A 25(2) . . . . ?
C71 C76 S7A C3A 10.5(13) . . . . ?
C74 C73 C78 S6 -1(2) . . . . ?
C75 N7 C56 C16 -74.2(7) . . . . ?
C75 N7 C77 C69 139.5(9) . . . . ?
C76 C3 S7 C66 6.3(15) . . . . ?
C77 N7 C56 C16 161.2(7) . . . . ?
C77 N7 C75 C70 -77.0(8) . . . . ?
C78 S6 C36 C74 4(2) . . . . ?
C78 C73 C74 C36 5(3) . . . . ?
C79 C54 C68 S3 6.0(12) . . . . ?
C80 S3 C68 C54 -11.5(9) . . . . ?
C23 S4 C42 C32 0.0(12) . . . . ?
C23 C21 C32 C41 172.9(15) . . . . ?
C23 C21 C32 C42 -5.7(16) . . . . ?
S5A C46 C52 C48 -176.8(6) . . . . ?
S5A C46 C52 C59 -0.8(9) . . . . ?
S4A C21 C32 C41 -179.4(5) . . . . ?
S4A C21 C32 C42 2.0(8) . . . . ?
C3A C66 C71 C57 163.8(14) . . . . ?
C3A C66 C71 C76 -16.7(16) . . . . ?
S6A C36A C74A C73 -1.0(18) . . . . ?
C36A S6A C78A C73 2(3) . . . . ?
C74A C73 C78A S6A -3(4) . . . . ?
C78A C73 C74A C36A 3(4) . . . . ?
C78A S6A C36A C74A -0.6(15) . . . . ?
C68A C54 C79A C80A -15(3) . . . . ?
C68A S3A C80A C79A -11(2) . . . . ?
C79A C54 C68A S3A 5.3(16) . . . . ?
C80A S3A C68A C54 3.7(13) . . . . ?
O45A C57 C71 C66 6(3) . . . . ?
O45A C57 C71 C76 -174(3) . . . . ?

loop_
_smtbx_masks_void_nr
_smtbx_masks_void_average_x
_smtbx_masks_void_average_y
_smtbx_masks_void_average_z
_smtbx_masks_void_volume
_smtbx_masks_void_count_electrons
_smtbx_masks_void_content
1 -0.115 0.000 0.000 530.8 172.9 '10 MeOH'
2 0.243 0.399 0.641 49.7 16.3 '1 MeOH'
3 0.467 0.873 0.396 58.6 1.4 '1 ?'
4 0.533 0.127 0.604 58.6 3.3 '1 ?'
5 0.757 0.601 0.359 49.7 12.7 '1 MeOH'
